data_7034946
loop_
_publ_author_name
'Zhu, Mei'
'Wang, Juanjuan'
'Yang, Meng'
'Ma, Yue'
'Li, Licun'

_publ_section_title
;
 Slow magnetic relaxation in two-dimensional 3d-4f complexes based on
 phenyl pyrimidyl substituted nitronyl nitroxide radicals.
;
_journal_issue 21
_journal_name_full 'Dalton transactions (Cambridge, England : 2003)'
_journal_page_first 9815
_journal_page_last 9822
_journal_paper_doi 10.1039/c4dt03330b
_journal_volume 44
_journal_year 2015
_chemical_formula_sum 'C81 H51 Cl4 Cu3 F54 N8 O22 Tb'
_chemical_formula_weight 3005.68
_chemical_name_systematic
; 
 ? 
;
_space_group_IT_number 14
_symmetry_cell_setting monoclinic
_symmetry_space_group_name_Hall '-P 2ybc'
_symmetry_space_group_name_H-M 'P 1 21/c 1'
_atom_sites_solution_hydrogens geom
_atom_sites_solution_primary direct
_atom_sites_solution_secondary difmap
_audit_creation_method SHELXL-97
_audit_update_record
;
2015-01-27 deposited with the CCDC.
2015-04-17 downloaded from the CCDC.
;
_cell_angle_alpha 90.00
_cell_angle_beta 116.198(6)
_cell_angle_gamma 90.00
_cell_formula_units_Z 4
_cell_length_a 16.778(3)
_cell_length_b 19.856(3)
_cell_length_c 37.103(5)
_cell_measurement_reflns_used 35210
_cell_measurement_temperature 113(2)
_cell_measurement_theta_max 28.1
_cell_measurement_theta_min 1.2
_cell_volume 11091(3)
_computing_cell_refinement 'Bruker XSCANS'
_computing_data_collection 'Bruker XSCANS'
_computing_data_reduction 'Bruker SHELXTL'
_computing_molecular_graphics 'Bruker SHELXTL'
_computing_publication_material 'Bruker SHELXTL'
_computing_structure_refinement 'SHELXL-97 (Sheldrick, 1997)'
_computing_structure_solution 'SHELXS-97 (Sheldrick, 1990)'
_diffrn_ambient_temperature 113(2)
_diffrn_detector_area_resol_mean 28.5714
_diffrn_measured_fraction_theta_full 0.994
_diffrn_measured_fraction_theta_max 0.994
_diffrn_measurement_device_type 'Bruker P4'
_diffrn_measurement_method 'profile data from \w-scans'
_diffrn_radiation_monochromator graphite
_diffrn_radiation_source 'fine-focus sealed tube'
_diffrn_radiation_type MoK\a
_diffrn_radiation_wavelength 0.71073
_diffrn_reflns_av_R_equivalents 0.1105
_diffrn_reflns_av_unetI/netI 0.1036
_diffrn_reflns_limit_h_max 19
_diffrn_reflns_limit_h_min -17
_diffrn_reflns_limit_k_max 23
_diffrn_reflns_limit_k_min -23
_diffrn_reflns_limit_l_max 34
_diffrn_reflns_limit_l_min -44
_diffrn_reflns_number 80814
_diffrn_reflns_theta_full 25.02
_diffrn_reflns_theta_max 25.02
_diffrn_reflns_theta_min 1.19
_diffrn_standards_decay_% 0
_diffrn_standards_interval_count 0
_diffrn_standards_interval_time 0
_diffrn_standards_number 0
_exptl_absorpt_coefficient_mu 1.452
_exptl_absorpt_correction_T_max 1.000
_exptl_absorpt_correction_T_min 0.486
_exptl_absorpt_correction_type multi-scan
_exptl_absorpt_process_details SADBAS
_exptl_crystal_colour green
_exptl_crystal_density_diffrn 1.800
_exptl_crystal_density_method 'not measured'
_exptl_crystal_description Prism
_exptl_crystal_F_000 5899
_exptl_crystal_size_max 0.24
_exptl_crystal_size_mid 0.20
_exptl_crystal_size_min 0.13
_refine_diff_density_max 4.859
_refine_diff_density_min -1.389
_refine_diff_density_rms 0.152
_refine_ls_extinction_method none
_refine_ls_goodness_of_fit_ref 1.005
_refine_ls_hydrogen_treatment constr
_refine_ls_matrix_type full
_refine_ls_number_parameters 1562
_refine_ls_number_reflns 19463
_refine_ls_number_restraints 36
_refine_ls_restrained_S_all 1.005
_refine_ls_R_factor_all 0.0963
_refine_ls_R_factor_gt 0.0776
_refine_ls_shift/su_max 0.030
_refine_ls_shift/su_mean 0.000
_refine_ls_structure_factor_coef Fsqd
_refine_ls_weighting_details 'calc w=1/[\s^2^(Fo^2^)+(0.1000P)^2^+33.0000P] where P=(Fo^2^+2Fc^2^)/3'
_refine_ls_weighting_scheme calc
_refine_ls_wR_factor_gt 0.1894
_refine_ls_wR_factor_ref 0.2025
_reflns_number_gt 15860
_reflns_number_total 19463
_reflns_threshold_expression >2sigma(I)
_cod_data_source_file c4dt03330b2.cif
_cod_data_source_block Tb
_cod_depositor_comments
;
The following automatic conversions were performed:

'_exptl_absorpt_correction_type' value 'Multi-scan' changed to
'multi-scan' according to
/usr/data/users/saulius/crontab/automatic-downloads/rss-feeds/RSC/lib/dictionaries/cif_core.dic
dictionary named 'cif_core.dic' version 2.4.2 from 2011-04-26.

Automatic conversion script
Id: cif_fix_values 3271 2015-04-21 07:52:19Z andrius 

 Adding full bibliography for 7034945--7034947.cif.
;
_cod_original_sg_symbol_H-M P21/c
_cod_database_code 7034946

loop_
_symmetry_equiv_pos_as_xyz
'x, y, z'
'-x, y+1/2, -z+1/2'
'-x, -y, -z'
'x, -y-1/2, z-1/2'

loop_
_atom_site_label
_atom_site_type_symbol
_atom_site_fract_x
_atom_site_fract_y
_atom_site_fract_z
_atom_site_U_iso_or_equiv
_atom_site_adp_type
_atom_site_occupancy
_atom_site_symmetry_multiplicity
_atom_site_calc_flag
_atom_site_refinement_flags
_atom_site_disorder_assembly
_atom_site_disorder_group
Tb1 Tb 0.94967(2) 0.309650(17) 0.391959(9) 0.02187(11) Uani 1 1 d . . .
Cu1 Cu 1.20028(6) 0.26025(5) 0.23278(2) 0.0275(2) Uani 1 1 d . . .
Cu2 Cu 0.69096(6) 0.26353(4) 0.04596(2) 0.0229(2) Uani 1 1 d . . .
Cu3 Cu 0.44931(5) 0.27084(4) 0.14088(2) 0.02145(19) Uani 1 1 d . . .
Cl1A Cl 0.3085(13) 0.5525(9) -0.1594(5) 0.1113(18) Uiso 0.276(7) 1 d P A 1
Cl1B Cl 0.2464(5) 0.5316(3) -0.15798(18) 0.1113(18) Uiso 0.724(7) 1 d P A 2
Cl2A Cl 0.4168(3) 0.5701(2) -0.09337(15) 0.0886(13) Uiso 0.810(7) 1 d P A 2
Cl2B Cl 0.3700(15) 0.5669(10) -0.1201(6) 0.0886(13) Uiso 0.190(7) 1 d P A 1
Cl3 Cl 0.6126(3) 0.0727(3) 0.12045(11) 0.1261(19) Uani 1 1 d . . .
Cl4 Cl 0.7829(2) 0.08761(19) 0.18915(13) 0.0984(12) Uani 1 1 d . . .
F1 F 1.0971(3) 0.4620(3) 0.51031(12) 0.0424(12) Uani 1 1 d . . .
F2 F 1.0774(4) 0.5561(2) 0.47966(15) 0.0524(13) Uani 1 1 d . . .
F3 F 1.1692(3) 0.4845(2) 0.47639(13) 0.0381(10) Uani 1 1 d . . .
F4 F 0.7715(3) 0.5026(3) 0.31169(13) 0.0491(13) Uani 1 1 d . . .
F5 F 0.7490(4) 0.5208(4) 0.36310(18) 0.074(2) Uani 1 1 d . . .
F6 F 0.8369(4) 0.5834(2) 0.35108(15) 0.0530(14) Uani 1 1 d . . .
F7 F 0.8175(5) 0.0872(3) 0.38918(19) 0.080(2) Uani 1 1 d . . .
F8 F 0.8218(4) 0.1167(4) 0.44449(18) 0.0751(19) Uani 1 1 d . . .
F9 F 0.9146(5) 0.0440(4) 0.4443(3) 0.120(4) Uani 1 1 d . . .
F10 F 1.1985(4) 0.1371(4) 0.5119(2) 0.096(3) Uani 1 1 d . . .
F11 F 1.2272(4) 0.2366(3) 0.50668(19) 0.079(2) Uani 1 1 d . . .
F12 F 1.2231(4) 0.1649(5) 0.46296(19) 0.090(2) Uani 1 1 d . . .
F13 F 1.0601(4) 0.0908(3) 0.36886(14) 0.0617(17) Uani 1 1 d . . .
F14 F 1.0818(3) 0.1490(3) 0.32544(16) 0.0486(12) Uani 1 1 d . . .
F15 F 0.9761(4) 0.0766(2) 0.30609(15) 0.0498(13) Uani 1 1 d . . .
F16 F 0.6688(3) 0.2712(3) 0.27111(13) 0.0514(14) Uani 1 1 d . . .
F17 F 0.6968(3) 0.1775(3) 0.25113(13) 0.0489(13) Uani 1 1 d . . .
F18 F 0.6703(4) 0.1799(3) 0.30309(16) 0.0650(18) Uani 1 1 d . . .
F19 F 0.3990(3) 0.1003(3) 0.21158(13) 0.0440(12) Uani 1 1 d . . .
F20 F 0.5400(3) 0.0899(3) 0.22901(14) 0.0519(14) Uani 1 1 d . . .
F21 F 0.4462(4) 0.0206(2) 0.18647(14) 0.0476(12) Uani 1 1 d . . .
F22 F 0.3558(4) 0.0542(2) 0.05062(14) 0.0552(15) Uani 1 1 d . . .
F23 F 0.2578(3) 0.1317(3) 0.03462(14) 0.0512(13) Uani 1 1 d . . .
F24 F 0.3732(4) 0.1470(3) 0.02572(13) 0.0518(14) Uani 1 1 d . . .
F25 F 0.2801(5) 0.4655(4) 0.0758(2) 0.091(2) Uani 1 1 d . . .
F26 F 0.3698(5) 0.4454(3) 0.05117(16) 0.079(2) Uani 1 1 d . . .
F27 F 0.4036(6) 0.5225(3) 0.09498(18) 0.098(3) Uani 1 1 d . . .
F28 F 0.5386(4) 0.3885(3) 0.25955(13) 0.0527(14) Uani 1 1 d . . .
F29 F 0.6397(4) 0.4143(3) 0.24037(16) 0.0655(17) Uani 1 1 d . . .
F30 F 0.5357(4) 0.4855(2) 0.23304(14) 0.0521(14) Uani 1 1 d . . .
F31 F 0.4501(5) 0.3562(4) -0.06217(18) 0.095(3) Uani 1 1 d . B .
F32 F 0.4575(6) 0.4472(4) -0.0327(3) 0.140(5) Uani 1 1 d . B .
F33 F 0.4172(5) 0.3607(6) -0.0151(3) 0.135(4) Uani 1 1 d . B .
F34A F 0.7786(8) 0.4981(6) 0.0146(4) 0.0739(16) Uani 0.557(7) 1 d PU B 1
F34B F 0.8039(10) 0.4602(8) 0.0115(5) 0.0739(16) Uani 0.443(7) 1 d PU B 2
F35A F 0.8753(8) 0.4363(5) 0.0566(4) 0.0739(16) Uani 0.557(7) 1 d PU B 1
F35B F 0.8426(11) 0.4635(8) 0.0791(5) 0.0739(16) Uani 0.443(7) 1 d PU B 2
F36A F 0.8007(9) 0.4942(6) 0.0764(4) 0.0739(16) Uani 0.557(7) 1 d PU B 1
F36B F 0.7475(10) 0.5198(7) 0.0378(5) 0.0739(16) Uani 0.443(7) 1 d PU B 2
F37 F 0.9378(3) 0.1713(3) 0.14430(13) 0.0481(13) Uani 1 1 d . . .
F38 F 0.9188(3) 0.0713(2) 0.11908(15) 0.0462(12) Uani 1 1 d . . .
F39 F 0.9673(3) 0.1505(2) 0.09490(14) 0.0418(11) Uani 1 1 d . . .
F40 F 0.6362(4) 0.0030(3) 0.03234(18) 0.0631(16) Uani 1 1 d . . .
F41 F 0.5729(4) 0.0610(3) -0.02066(14) 0.0545(14) Uani 1 1 d . . .
F42 F 0.5296(4) 0.0684(3) 0.02561(18) 0.0579(15) Uani 1 1 d . . .
F43 F 0.9439(5) 0.4038(4) 0.1940(2) 0.090(2) Uani 1 1 d . . .
F44 F 0.9792(4) 0.4477(3) 0.15015(19) 0.077(2) Uani 1 1 d . . .
F45 F 0.9377(3) 0.3455(3) 0.14446(18) 0.0639(17) Uani 1 1 d . . .
F46 F 1.2709(5) 0.5180(3) 0.2351(2) 0.085(2) Uani 1 1 d . . .
F47 F 1.3539(5) 0.4472(4) 0.2233(3) 0.102(3) Uani 1 1 d . . .
F48 F 1.3601(5) 0.4550(3) 0.2826(2) 0.096(3) Uani 1 1 d . . .
F49 F 1.4254(4) 0.1704(3) 0.34526(14) 0.0584(15) Uani 1 1 d . . .
F50 F 1.4163(4) 0.0714(3) 0.32161(19) 0.082(2) Uani 1 1 d . . .
F51 F 1.4701(3) 0.1524(4) 0.30084(16) 0.0666(18) Uani 1 1 d . . .
F52 F 1.0621(4) 0.0463(3) 0.19397(16) 0.0615(16) Uani 1 1 d . . .
F53 F 1.1151(5) 0.0167(3) 0.2554(2) 0.113(3) Uani 1 1 d . . .
F54 F 1.0175(5) 0.0920(3) 0.2325(2) 0.076(2) Uani 1 1 d . . .
O1 O 0.7194(4) 0.2234(3) 0.48479(14) 0.0362(13) Uani 1 1 d . . .
O2 O 0.8576(3) 0.3453(3) 0.42149(14) 0.0291(11) Uani 1 1 d . . .
O3 O 1.0273(3) 0.3951(2) 0.43796(12) 0.0223(10) Uani 1 1 d . . .
O4 O 0.8807(3) 0.4132(3) 0.36213(13) 0.0254(11) Uani 1 1 d . . .
O5 O 1.0732(3) 0.2575(2) 0.44376(13) 0.0285(11) Uani 1 1 d . . .
O6 O 0.8981(4) 0.2098(3) 0.41045(15) 0.0336(12) Uani 1 1 d . . .
O7 O 0.9980(3) 0.2235(2) 0.36235(13) 0.0278(11) Uani 1 1 d . . .
O8 O 0.8252(3) 0.2737(2) 0.33392(13) 0.0273(11) Uani 1 1 d . . .
O9 O 1.0351(3) 0.3634(2) 0.36372(13) 0.0232(10) Uani 1 1 d . . .
O10 O 1.1747(4) 0.2648(3) 0.29369(15) 0.0396(14) Uani 1 1 d . . .
O11 O 1.2677(4) 0.3451(3) 0.24713(15) 0.0344(12) Uani 1 1 d . . .
O12 O 1.0866(3) 0.3077(3) 0.20317(14) 0.0273(11) Uani 1 1 d . . .
O13 O 1.1314(3) 0.1769(2) 0.22344(14) 0.0283(11) Uani 1 1 d . . .
O14 O 1.3114(3) 0.2147(3) 0.26714(14) 0.0300(11) Uani 1 1 d . . .
O15 O 0.4982(3) 0.3264(3) 0.18951(13) 0.0287(11) Uani 1 1 d . . .
O16 O 0.4064(3) 0.3498(2) 0.10574(13) 0.0264(11) Uani 1 1 d . . .
O17 O 0.4052(3) 0.2136(2) 0.09243(13) 0.0236(10) Uani 1 1 d . . .
O18 O 0.4792(3) 0.1912(2) 0.17639(13) 0.0261(11) Uani 1 1 d . . .
O19 O 0.8054(3) 0.2193(2) 0.07569(14) 0.0260(11) Uani 1 1 d . . .
O20 O 0.6292(3) 0.1775(3) 0.02670(15) 0.0319(12) Uani 1 1 d . . .
O21 O 0.5776(3) 0.3068(3) 0.01424(14) 0.0293(11) Uani 1 1 d . . .
O22 O 0.7550(3) 0.3496(2) 0.05632(13) 0.0278(11) Uani 1 1 d . . .
N1 N 1.2158(4) 0.2438(3) 0.67444(16) 0.0262(13) Uani 1 1 d . . .
N2 N 1.3051(4) 0.2373(3) 0.63956(17) 0.0297(14) Uani 1 1 d . . .
N3 N 0.7984(4) 0.3167(3) 0.43046(16) 0.0267(13) Uani 1 1 d . . .
N4 N 0.7341(4) 0.2591(3) 0.45943(16) 0.0300(14) Uani 1 1 d . . .
N5 N 0.5892(4) 0.2740(3) 0.14102(16) 0.0249(13) Uani 1 1 d . . .
N6 N 0.6762(4) 0.2666(3) 0.10507(16) 0.0255(13) Uani 1 1 d . . .
N7 N 1.1615(4) 0.2958(3) 0.31998(17) 0.0293(14) Uani 1 1 d . . .
N8 N 1.0951(4) 0.3423(3) 0.35315(16) 0.0219(12) Uani 1 1 d . . .
C1 C 1.2946(5) 0.2397(4) 0.6725(2) 0.0298(16) Uani 1 1 d . . .
H1 H 1.3458 0.2384 0.6968 0.036 Uiso 1 1 calc R . .
C2 C 1.2319(5) 0.2397(4) 0.6046(2) 0.0306(17) Uani 1 1 d . . .
H2 H 1.2375 0.2393 0.5808 0.037 Uiso 1 1 calc R . .
C3 C 1.1469(5) 0.2430(4) 0.6030(2) 0.0290(16) Uani 1 1 d . . .
C4 C 1.1436(5) 0.2457(4) 0.6396(2) 0.0256(15) Uani 1 1 d . . .
H4 H 1.0884 0.2490 0.6397 0.031 Uiso 1 1 calc R . .
C5 C 1.0638(5) 0.2480(4) 0.56457(19) 0.0262(15) Uani 1 1 d . . .
C6 C 0.9920(5) 0.2074(4) 0.5582(2) 0.0301(17) Uani 1 1 d . . .
H6 H 0.9982 0.1738 0.5767 0.036 Uiso 1 1 calc R . .
C7 C 0.9102(5) 0.2155(4) 0.5245(2) 0.0314(17) Uani 1 1 d . . .
H7 H 0.8629 0.1870 0.5203 0.038 Uiso 1 1 calc R . .
C8 C 0.9010(5) 0.2672(4) 0.49728(19) 0.0270(15) Uani 1 1 d . . .
C9 C 0.9756(5) 0.3060(4) 0.5027(2) 0.0263(15) Uani 1 1 d . . .
H9 H 0.9705 0.3382 0.4836 0.032 Uiso 1 1 calc R . .
C10 C 1.0563(5) 0.2969(4) 0.5358(2) 0.0283(16) Uani 1 1 d . . .
H10 H 1.1052 0.3229 0.5391 0.034 Uiso 1 1 calc R . .
C11 C 0.8149(5) 0.2800(4) 0.46315(19) 0.0253(15) Uani 1 1 d . . .
C12 C 0.6901(6) 0.4023(5) 0.4241(2) 0.044(2) Uani 1 1 d . . .
H12A H 0.7022 0.3960 0.4517 0.066 Uiso 1 1 calc R . .
H12B H 0.6301 0.4177 0.4091 0.066 Uiso 1 1 calc R . .
H12C H 0.7303 0.4351 0.4224 0.066 Uiso 1 1 calc R . .
C13 C 0.6771(5) 0.3407(5) 0.3627(2) 0.042(2) Uani 1 1 d . . .
H13A H 0.7064 0.3787 0.3579 0.063 Uiso 1 1 calc R . .
H13B H 0.6139 0.3461 0.3480 0.063 Uiso 1 1 calc R . .
H13C H 0.6949 0.3003 0.3541 0.063 Uiso 1 1 calc R . .
C14 C 0.7021(5) 0.3360(5) 0.4068(2) 0.0343(18) Uani 1 1 d . . .
C15 C 0.6481(6) 0.2120(5) 0.3931(2) 0.046(2) Uani 1 1 d . . .
H15A H 0.6989 0.2066 0.3878 0.069 Uiso 1 1 calc R . .
H15B H 0.5957 0.2172 0.3681 0.069 Uiso 1 1 calc R . .
H15C H 0.6419 0.1730 0.4069 0.069 Uiso 1 1 calc R . .
C16 C 0.6604(5) 0.2742(5) 0.4190(2) 0.0349(18) Uani 1 1 d . . .
C17 C 0.5743(5) 0.2903(5) 0.4224(2) 0.045(2) Uani 1 1 d . . .
H17A H 0.5545 0.2508 0.4310 0.067 Uiso 1 1 calc R . .
H17B H 0.5294 0.3043 0.3966 0.067 Uiso 1 1 calc R . .
H17C H 0.5852 0.3258 0.4415 0.067 Uiso 1 1 calc R . .
C18 C 0.8719(8) 0.1011(5) 0.4274(3) 0.060(3) Uani 1 1 d . . .
C19 C 0.9354(6) 0.1581(4) 0.4300(2) 0.043(2) Uani 1 1 d . . .
C20 C 1.0265(6) 0.1492(4) 0.4538(2) 0.044(2) Uani 1 1 d . . .
H20 H 1.0468 0.1081 0.4667 0.053 Uiso 1 1 calc R . .
C21 C 1.0874(5) 0.2001(4) 0.4589(2) 0.0334(18) Uani 1 1 d . . .
C22 C 1.1865(6) 0.1843(4) 0.4853(2) 0.040(2) Uani 1 1 d . . .
C23 C 1.0907(5) 0.4903(4) 0.4769(2) 0.0289(16) Uani 1 1 d . . .
C24 C 1.0169(5) 0.4568(4) 0.4389(2) 0.0255(15) Uani 1 1 d . . .
C25 C 0.9498(5) 0.4977(4) 0.4120(2) 0.0267(15) Uani 1 1 d . . .
H25 H 0.9474 0.5428 0.4183 0.032 Uiso 1 1 calc R . .
C26 C 0.8867(5) 0.4723(4) 0.3761(2) 0.0259(15) Uani 1 1 d . . .
C27 C 0.8106(5) 0.5200(4) 0.3498(2) 0.0339(18) Uani 1 1 d . . .
C28 C 1.0190(6) 0.1222(4) 0.3340(2) 0.039(2) Uani 1 1 d . . .
C29 C 0.9577(5) 0.1779(4) 0.3365(2) 0.0307(17) Uani 1 1 d . . .
C30 C 0.8672(5) 0.1735(4) 0.3117(2) 0.0340(18) Uani 1 1 d . . .
H30 H 0.8447 0.1370 0.2944 0.041 Uiso 1 1 calc R . .
C31 C 0.8098(5) 0.2235(4) 0.31260(19) 0.0288(16) Uani 1 1 d . . .
C32 C 0.7090(5) 0.2128(4) 0.2837(2) 0.0352(18) Uani 1 1 d . . .
C33 C 0.5984(5) 0.2670(4) 0.1077(2) 0.0256(15) Uani 1 1 d . . .
H33 H 0.5467 0.2620 0.0840 0.031 Uiso 1 1 calc R . .
C34 C 0.6628(5) 0.2823(4) 0.1757(2) 0.0242(15) Uani 1 1 d . . .
H34 H 0.6575 0.2885 0.1994 0.029 Uiso 1 1 calc R . .
C35 C 0.7482(5) 0.2816(4) 0.17682(19) 0.0237(15) Uani 1 1 d . . .
C36 C 0.7504(5) 0.2728(3) 0.13997(19) 0.0224(14) Uani 1 1 d . . .
H36 H 0.8053 0.2712 0.1394 0.027 Uiso 1 1 calc R . .
C37 C 0.8318(5) 0.2874(4) 0.21502(19) 0.0254(15) Uani 1 1 d . . .
C38 C 0.8400(5) 0.3351(4) 0.24398(18) 0.0244(15) Uani 1 1 d . . .
H38 H 0.7913 0.3615 0.2405 0.029 Uiso 1 1 calc R . .
C39 C 0.9202(5) 0.3438(4) 0.27807(19) 0.0242(15) Uani 1 1 d . . .
H39 H 0.9258 0.3764 0.2970 0.029 Uiso 1 1 calc R . .
C40 C 0.9926(4) 0.3024(4) 0.28336(19) 0.0222(14) Uani 1 1 d . . .
C41 C 0.9842(5) 0.2537(4) 0.2546(2) 0.0265(15) Uani 1 1 d . . .
H41 H 1.0318 0.2259 0.2583 0.032 Uiso 1 1 calc R . .
C42 C 0.9043(5) 0.2474(4) 0.2205(2) 0.0287(16) Uani 1 1 d . . .
H42 H 0.8990 0.2159 0.2010 0.034 Uiso 1 1 calc R . .
C43 C 1.0806(5) 0.3126(4) 0.31824(19) 0.0236(15) Uani 1 1 d . . .
C44 C 1.1981(6) 0.4338(5) 0.3668(3) 0.051(2) Uani 1 1 d . . .
H44A H 1.1839 0.4369 0.3388 0.076 Uiso 1 1 calc R . .
H44B H 1.2574 0.4499 0.3826 0.076 Uiso 1 1 calc R . .
H44C H 1.1571 0.4607 0.3722 0.076 Uiso 1 1 calc R . .
C45 C 1.1913(5) 0.3597(4) 0.3777(2) 0.0286(16) Uani 1 1 d . . .
C46 C 1.2164(5) 0.3546(5) 0.4218(2) 0.042(2) Uani 1 1 d . . .
H46A H 1.1845 0.3880 0.4290 0.063 Uiso 1 1 calc R . .
H46B H 1.2791 0.3620 0.4370 0.063 Uiso 1 1 calc R . .
H46C H 1.2016 0.3106 0.4277 0.063 Uiso 1 1 calc R . .
C47 C 1.2549(6) 0.2424(5) 0.3821(3) 0.050(2) Uani 1 1 d . . .
H47A H 1.2033 0.2284 0.3850 0.075 Uiso 1 1 calc R . .
H47B H 1.3043 0.2466 0.4082 0.075 Uiso 1 1 calc R . .
H47C H 1.2685 0.2096 0.3667 0.075 Uiso 1 1 calc R . .
C48 C 1.2370(5) 0.3095(4) 0.3610(2) 0.0337(18) Uani 1 1 d . . .
C49 C 1.3156(6) 0.3343(6) 0.3565(3) 0.051(2) Uani 1 1 d . . .
H49A H 1.3384 0.2989 0.3461 0.077 Uiso 1 1 calc R . .
H49B H 1.3606 0.3483 0.3823 0.077 Uiso 1 1 calc R . .
H49C H 1.2986 0.3719 0.3384 0.077 Uiso 1 1 calc R . .
C50 C 1.4078(6) 0.1375(5) 0.3115(3) 0.045(2) Uani 1 1 d . . .
C51 C 1.3151(5) 0.1551(4) 0.2794(2) 0.0315(17) Uani 1 1 d . . .
C52 C 1.2491(6) 0.1077(4) 0.2686(2) 0.039(2) Uani 1 1 d . . .
H52 H 1.2627 0.0647 0.2796 0.047 Uiso 1 1 calc R . .
C53 C 1.1611(5) 0.1230(4) 0.2413(2) 0.0299(16) Uani 1 1 d . . .
C54 C 1.0901(6) 0.0675(4) 0.2314(2) 0.040(2) Uani 1 1 d . . .
C55 C 0.9842(6) 0.3916(5) 0.1702(3) 0.049(2) Uani 1 1 d . . .
C56 C 1.0782(5) 0.3692(4) 0.1957(2) 0.0317(17) Uani 1 1 d . . .
C57 C 1.1467(6) 0.4179(4) 0.2084(3) 0.049(2) Uani 1 1 d . . .
H57 H 1.1325 0.4624 0.2003 0.058 Uiso 1 1 calc R . .
C58 C 1.2343(6) 0.4010(4) 0.2327(2) 0.0379(19) Uani 1 1 d . . .
C59 C 1.3055(7) 0.4569(5) 0.2435(4) 0.059(3) Uani 1 1 d . . .
C60 C 0.7903(7) 0.4579(4) 0.0441(2) 0.047(2) Uani 1 1 d . . .
C61 C 0.7217(5) 0.4017(4) 0.0370(2) 0.0327(17) Uani 1 1 d . B .
C62 C 0.6336(6) 0.4139(4) 0.0097(2) 0.042(2) Uani 1 1 d . . .
H62 H 0.6183 0.4556 -0.0030 0.050 Uiso 1 1 calc R B .
C63 C 0.5685(5) 0.3655(4) 0.0012(2) 0.0346(18) Uani 1 1 d . B .
C64 C 0.4720(7) 0.3835(5) -0.0279(3) 0.055(3) Uani 1 1 d . . .
C65 C 0.6000(6) 0.0614(4) 0.0185(2) 0.0365(18) Uani 1 1 d . . .
C66 C 0.6662(5) 0.1213(4) 0.03792(19) 0.0263(15) Uani 1 1 d . . .
C67 C 0.7535(5) 0.1059(4) 0.0640(2) 0.0309(16) Uani 1 1 d . . .
H67 H 0.7707 0.0612 0.0701 0.037 Uiso 1 1 calc R . .
C68 C 0.8161(5) 0.1575(4) 0.0811(2) 0.0251(15) Uani 1 1 d . . .
C69 C 0.9109(5) 0.1377(4) 0.1102(2) 0.0323(17) Uani 1 1 d . . .
C70 C 0.4581(5) 0.0849(4) 0.1982(2) 0.0324(17) Uani 1 1 d . . .
C71 C 0.4478(4) 0.1337(4) 0.1644(2) 0.0240(14) Uani 1 1 d . . .
C72 C 0.4051(5) 0.1105(4) 0.1253(2) 0.0280(16) Uani 1 1 d . . .
H72 H 0.3857 0.0661 0.1207 0.034 Uiso 1 1 calc R . .
C73 C 0.3904(5) 0.1517(4) 0.0928(2) 0.0252(15) Uani 1 1 d . . .
C74 C 0.3442(5) 0.1208(4) 0.0503(2) 0.0341(18) Uani 1 1 d . . .
C75 C 0.3684(8) 0.4618(5) 0.0849(3) 0.057(3) Uani 1 1 d . . .
C76 C 0.4133(5) 0.4094(4) 0.1181(2) 0.0327(17) Uani 1 1 d . . .
C77 C 0.4554(6) 0.4324(4) 0.1573(2) 0.0368(19) Uani 1 1 d . . .
H77 H 0.4556 0.4783 0.1622 0.044 Uiso 1 1 calc R . .
C78 C 0.4972(5) 0.3889(4) 0.18938(19) 0.0269(16) Uani 1 1 d . . .
C79 C 0.5511(6) 0.4199(4) 0.2312(2) 0.042(2) Uani 1 1 d . . .
C80 C 0.3382(11) 0.5028(8) -0.1165(4) 0.101(5) Uani 1 1 d . . .
H80A H 0.2972 0.4995 -0.1046 0.121 Uiso 1 1 calc R A 1
H80B H 0.3760 0.4640 -0.1130 0.121 Uiso 1 1 calc R A 1
C81 C 0.6680(8) 0.0941(6) 0.1700(3) 0.072(3) Uani 1 1 d . . .
H81A H 0.6480 0.0652 0.1855 0.087 Uiso 1 1 calc R . .
H81B H 0.6528 0.1401 0.1734 0.087 Uiso 1 1 calc R . .

loop_
_atom_site_aniso_label
_atom_site_aniso_U_11
_atom_site_aniso_U_22
_atom_site_aniso_U_33
_atom_site_aniso_U_23
_atom_site_aniso_U_13
_atom_site_aniso_U_12
Tb1 0.01352(18) 0.0308(2) 0.01922(17) 0.00097(12) 0.00532(13) -0.00045(13)
Cu1 0.0170(5) 0.0366(5) 0.0271(4) 0.0031(4) 0.0081(3) 0.0012(4)
Cu2 0.0162(4) 0.0269(4) 0.0224(4) -0.0007(3) 0.0054(3) 0.0014(3)
Cu3 0.0149(4) 0.0279(4) 0.0188(4) 0.0001(3) 0.0049(3) 0.0003(3)
Cl3 0.074(3) 0.232(6) 0.080(2) -0.020(3) 0.042(2) 0.038(3)
Cl4 0.063(2) 0.085(2) 0.145(3) -0.043(2) 0.044(2) -0.0181(18)
F1 0.039(3) 0.060(3) 0.025(2) -0.002(2) 0.0121(19) -0.015(2)
F2 0.045(3) 0.036(3) 0.059(3) -0.013(2) 0.007(2) 0.003(2)
F3 0.020(2) 0.048(3) 0.043(2) 0.000(2) 0.0106(19) -0.006(2)
F4 0.039(3) 0.046(3) 0.043(3) 0.010(2) 0.001(2) 0.007(2)
F5 0.043(4) 0.115(5) 0.082(4) 0.052(4) 0.044(3) 0.047(4)
F6 0.046(3) 0.038(3) 0.056(3) 0.013(2) 0.005(2) 0.014(2)
F7 0.090(5) 0.062(4) 0.077(4) -0.005(3) 0.029(4) -0.043(4)
F8 0.059(4) 0.099(5) 0.064(4) 0.008(3) 0.024(3) -0.032(4)
F9 0.053(5) 0.064(4) 0.213(9) 0.072(5) 0.031(5) 0.002(4)
F10 0.047(4) 0.112(6) 0.094(5) 0.067(4) -0.003(3) 0.019(4)
F11 0.040(4) 0.056(4) 0.087(4) -0.013(3) -0.022(3) 0.007(3)
F12 0.033(4) 0.159(7) 0.068(4) -0.019(4) 0.013(3) 0.034(4)
F13 0.080(4) 0.050(3) 0.041(3) 0.011(2) 0.014(3) 0.034(3)
F14 0.033(3) 0.043(3) 0.071(3) -0.002(2) 0.024(3) 0.004(2)
F15 0.047(3) 0.040(3) 0.058(3) -0.016(2) 0.019(2) -0.005(2)
F16 0.027(3) 0.064(3) 0.039(3) -0.010(2) -0.007(2) 0.008(2)
F17 0.035(3) 0.066(3) 0.032(2) -0.019(2) 0.003(2) -0.009(2)
F18 0.032(3) 0.108(5) 0.050(3) 0.001(3) 0.013(2) -0.034(3)
F19 0.047(3) 0.054(3) 0.039(2) 0.014(2) 0.026(2) 0.005(2)
F20 0.033(3) 0.054(3) 0.043(3) 0.023(2) -0.006(2) -0.010(2)
F21 0.046(3) 0.039(3) 0.050(3) 0.011(2) 0.014(2) -0.003(2)
F22 0.074(4) 0.036(3) 0.044(3) -0.010(2) 0.015(3) 0.007(3)
F23 0.024(3) 0.066(3) 0.045(3) -0.016(2) -0.002(2) -0.001(2)
F24 0.057(4) 0.070(4) 0.030(2) -0.014(2) 0.022(2) -0.012(3)
F25 0.066(5) 0.084(5) 0.076(4) 0.010(4) -0.010(3) 0.025(4)
F26 0.124(6) 0.055(4) 0.041(3) 0.011(3) 0.020(3) -0.012(4)
F27 0.137(7) 0.042(3) 0.057(4) 0.008(3) -0.011(4) -0.021(4)
F28 0.068(4) 0.057(3) 0.026(2) -0.003(2) 0.015(2) 0.001(3)
F29 0.032(3) 0.091(4) 0.055(3) -0.037(3) 0.003(2) -0.009(3)
F30 0.066(4) 0.040(3) 0.041(3) -0.016(2) 0.016(2) -0.003(3)
F31 0.059(4) 0.115(6) 0.055(4) -0.027(4) -0.026(3) 0.034(4)
F32 0.080(6) 0.059(4) 0.153(7) -0.019(4) -0.065(5) 0.034(4)
F33 0.046(5) 0.218(12) 0.141(7) 0.085(8) 0.042(5) 0.062(6)
F34A 0.058(4) 0.049(3) 0.102(4) -0.010(3) 0.024(3) -0.016(3)
F34B 0.058(4) 0.049(3) 0.102(4) -0.010(3) 0.024(3) -0.016(3)
F35A 0.058(4) 0.049(3) 0.102(4) -0.010(3) 0.024(3) -0.016(3)
F35B 0.058(4) 0.049(3) 0.102(4) -0.010(3) 0.024(3) -0.016(3)
F36A 0.058(4) 0.049(3) 0.102(4) -0.010(3) 0.024(3) -0.016(3)
F36B 0.058(4) 0.049(3) 0.102(4) -0.010(3) 0.024(3) -0.016(3)
F37 0.032(3) 0.064(3) 0.032(2) -0.011(2) -0.001(2) 0.020(2)
F38 0.027(3) 0.039(3) 0.066(3) 0.014(2) 0.014(2) 0.009(2)
F39 0.021(3) 0.047(3) 0.059(3) 0.009(2) 0.019(2) 0.006(2)
F40 0.045(4) 0.030(3) 0.086(4) -0.003(3) 0.003(3) -0.010(2)
F41 0.062(4) 0.050(3) 0.045(3) -0.019(2) 0.017(3) -0.026(3)
F42 0.035(3) 0.061(3) 0.086(4) -0.025(3) 0.034(3) -0.024(3)
F43 0.050(4) 0.113(6) 0.116(6) 0.017(4) 0.044(4) 0.041(4)
F44 0.046(4) 0.044(3) 0.097(4) 0.028(3) -0.008(3) -0.005(3)
F45 0.026(3) 0.045(3) 0.085(4) 0.007(3) -0.009(3) -0.002(2)
F46 0.056(4) 0.042(3) 0.134(6) -0.007(4) 0.022(4) -0.018(3)
F47 0.072(5) 0.088(5) 0.176(8) -0.013(5) 0.083(6) -0.037(4)
F48 0.057(5) 0.066(4) 0.104(5) -0.012(4) -0.019(4) -0.030(4)
F49 0.042(3) 0.082(4) 0.038(3) -0.010(3) 0.005(2) 0.012(3)
F50 0.054(4) 0.058(4) 0.087(4) 0.010(3) -0.013(3) 0.026(3)
F51 0.021(3) 0.123(6) 0.050(3) -0.001(3) 0.009(2) 0.016(3)
F52 0.048(4) 0.072(4) 0.058(3) -0.031(3) 0.019(3) -0.024(3)
F53 0.099(6) 0.064(4) 0.094(5) 0.045(4) -0.034(4) -0.038(4)
F54 0.078(5) 0.058(4) 0.130(6) -0.031(4) 0.080(5) -0.028(3)
O1 0.021(3) 0.066(4) 0.025(2) 0.006(2) 0.014(2) -0.012(3)
O2 0.019(3) 0.049(3) 0.025(2) 0.007(2) 0.015(2) 0.000(2)
O3 0.015(2) 0.030(3) 0.021(2) 0.0035(18) 0.0081(18) 0.001(2)
O4 0.018(3) 0.038(3) 0.023(2) 0.001(2) 0.0108(19) 0.004(2)
O5 0.024(3) 0.028(3) 0.026(2) 0.001(2) 0.003(2) 0.004(2)
O6 0.028(3) 0.036(3) 0.036(3) 0.005(2) 0.014(2) -0.002(2)
O7 0.022(3) 0.034(3) 0.023(2) 0.000(2) 0.007(2) 0.003(2)
O8 0.020(3) 0.031(3) 0.025(2) -0.001(2) 0.004(2) -0.003(2)
O9 0.014(2) 0.033(3) 0.027(2) -0.0043(19) 0.0127(19) 0.000(2)
O10 0.027(3) 0.062(4) 0.030(3) -0.014(3) 0.012(2) -0.001(3)
O11 0.023(3) 0.036(3) 0.041(3) -0.007(2) 0.011(2) -0.011(2)
O12 0.016(3) 0.034(3) 0.029(2) 0.002(2) 0.007(2) 0.003(2)
O13 0.021(3) 0.031(3) 0.032(3) 0.002(2) 0.011(2) 0.002(2)
O14 0.016(3) 0.045(3) 0.029(2) -0.001(2) 0.010(2) 0.004(2)
O15 0.023(3) 0.037(3) 0.020(2) -0.003(2) 0.004(2) 0.003(2)
O16 0.024(3) 0.027(3) 0.025(2) -0.0015(19) 0.008(2) -0.001(2)
O17 0.012(2) 0.033(3) 0.027(2) -0.001(2) 0.0097(19) -0.001(2)
O18 0.020(3) 0.034(3) 0.024(2) 0.004(2) 0.010(2) 0.000(2)
O19 0.020(3) 0.026(3) 0.030(2) 0.001(2) 0.010(2) 0.002(2)
O20 0.019(3) 0.032(3) 0.037(3) -0.004(2) 0.005(2) -0.003(2)
O21 0.021(3) 0.035(3) 0.030(3) -0.001(2) 0.009(2) 0.003(2)
O22 0.028(3) 0.031(3) 0.023(2) 0.001(2) 0.010(2) -0.002(2)
N1 0.017(3) 0.035(3) 0.024(3) 0.001(2) 0.008(2) 0.004(3)
N2 0.015(3) 0.049(4) 0.023(3) 0.003(3) 0.006(2) -0.003(3)
N3 0.013(3) 0.050(4) 0.017(3) 0.005(2) 0.006(2) 0.002(3)
N4 0.009(3) 0.058(4) 0.022(3) 0.003(3) 0.006(2) -0.002(3)
N5 0.019(3) 0.030(3) 0.022(3) 0.002(2) 0.005(2) 0.001(2)
N6 0.021(3) 0.030(3) 0.023(3) 0.003(2) 0.008(2) 0.000(3)
N7 0.014(3) 0.047(4) 0.026(3) -0.009(3) 0.008(2) -0.001(3)
N8 0.010(3) 0.033(3) 0.024(3) -0.003(2) 0.009(2) -0.002(2)
C1 0.020(4) 0.041(4) 0.025(4) 0.003(3) 0.007(3) 0.001(3)
C2 0.019(4) 0.048(5) 0.025(3) -0.001(3) 0.009(3) -0.004(3)
C3 0.018(4) 0.044(4) 0.024(3) -0.001(3) 0.008(3) -0.004(3)
C4 0.016(4) 0.031(4) 0.027(3) 0.002(3) 0.007(3) -0.001(3)
C5 0.021(4) 0.040(4) 0.019(3) 0.000(3) 0.010(3) -0.003(3)
C6 0.023(4) 0.044(4) 0.020(3) 0.012(3) 0.006(3) 0.000(3)
C7 0.017(4) 0.050(5) 0.024(3) 0.004(3) 0.006(3) -0.013(3)
C8 0.016(4) 0.041(4) 0.022(3) -0.003(3) 0.007(3) -0.002(3)
C9 0.019(4) 0.042(4) 0.020(3) 0.001(3) 0.011(3) 0.001(3)
C10 0.019(4) 0.037(4) 0.032(4) -0.003(3) 0.014(3) -0.008(3)
C11 0.016(4) 0.040(4) 0.022(3) 0.001(3) 0.010(3) -0.007(3)
C12 0.027(5) 0.061(6) 0.045(5) 0.008(4) 0.017(4) 0.008(4)
C13 0.019(4) 0.077(6) 0.022(4) 0.014(4) 0.001(3) -0.005(4)
C14 0.008(4) 0.062(5) 0.027(4) 0.007(3) 0.002(3) 0.002(3)
C15 0.024(5) 0.078(7) 0.025(4) 0.002(4) 0.001(3) -0.013(4)
C16 0.013(4) 0.065(6) 0.024(4) 0.007(3) 0.006(3) -0.004(4)
C17 0.015(4) 0.081(7) 0.036(4) 0.009(4) 0.009(3) 0.007(4)
C18 0.057(7) 0.051(6) 0.065(6) 0.022(5) 0.020(6) -0.001(5)
C19 0.047(6) 0.043(5) 0.038(4) 0.002(4) 0.019(4) -0.002(4)
C20 0.043(6) 0.033(4) 0.044(5) 0.013(3) 0.007(4) 0.001(4)
C21 0.034(5) 0.039(4) 0.019(3) -0.001(3) 0.005(3) 0.006(4)
C22 0.035(5) 0.031(4) 0.042(4) 0.003(3) 0.005(4) 0.009(4)
C23 0.019(4) 0.030(4) 0.037(4) 0.003(3) 0.012(3) 0.001(3)
C24 0.016(4) 0.037(4) 0.030(4) 0.000(3) 0.016(3) 0.000(3)
C25 0.017(4) 0.029(4) 0.031(4) 0.006(3) 0.008(3) -0.002(3)
C26 0.013(4) 0.034(4) 0.032(4) 0.010(3) 0.010(3) -0.001(3)
C27 0.022(4) 0.044(5) 0.035(4) 0.014(3) 0.012(3) 0.006(3)
C28 0.049(6) 0.033(4) 0.028(4) 0.000(3) 0.010(4) 0.001(4)
C29 0.030(4) 0.028(4) 0.030(4) -0.002(3) 0.008(3) -0.001(3)
C30 0.031(5) 0.033(4) 0.026(4) -0.004(3) 0.003(3) -0.003(3)
C31 0.024(4) 0.038(4) 0.019(3) -0.003(3) 0.004(3) -0.003(3)
C32 0.021(4) 0.054(5) 0.025(4) -0.002(3) 0.004(3) -0.006(4)
C33 0.014(4) 0.035(4) 0.024(3) 0.003(3) 0.005(3) -0.002(3)
C34 0.016(4) 0.033(4) 0.024(3) -0.001(3) 0.009(3) 0.000(3)
C35 0.014(4) 0.031(4) 0.021(3) -0.004(3) 0.004(3) -0.002(3)
C36 0.015(4) 0.023(3) 0.027(3) -0.001(3) 0.008(3) 0.000(3)
C37 0.011(4) 0.041(4) 0.021(3) -0.004(3) 0.004(3) -0.002(3)
C38 0.014(4) 0.036(4) 0.019(3) -0.001(3) 0.004(3) 0.004(3)
C39 0.018(4) 0.033(4) 0.020(3) -0.003(3) 0.007(3) -0.002(3)
C40 0.012(3) 0.034(4) 0.022(3) -0.001(3) 0.009(3) -0.001(3)
C41 0.016(4) 0.036(4) 0.025(3) -0.004(3) 0.007(3) 0.004(3)
C42 0.021(4) 0.042(4) 0.020(3) -0.006(3) 0.006(3) 0.002(3)
C43 0.016(4) 0.037(4) 0.017(3) -0.005(3) 0.007(3) -0.006(3)
C44 0.030(5) 0.057(6) 0.059(5) -0.015(4) 0.016(4) -0.018(4)
C45 0.009(3) 0.047(4) 0.026(3) -0.009(3) 0.005(3) -0.005(3)
C46 0.020(4) 0.075(6) 0.029(4) -0.013(4) 0.008(3) -0.005(4)
C47 0.036(5) 0.057(6) 0.043(5) -0.013(4) 0.005(4) 0.014(4)
C48 0.019(4) 0.056(5) 0.024(4) -0.005(3) 0.007(3) 0.001(4)
C49 0.020(5) 0.091(7) 0.042(5) -0.020(5) 0.013(4) -0.011(5)
C50 0.026(5) 0.048(5) 0.047(5) -0.003(4) 0.003(4) 0.016(4)
C51 0.024(4) 0.037(4) 0.030(4) -0.001(3) 0.009(3) 0.013(3)
C52 0.036(5) 0.032(4) 0.037(4) 0.003(3) 0.005(3) 0.013(4)
C53 0.032(4) 0.030(4) 0.023(3) 0.000(3) 0.008(3) 0.004(3)
C54 0.036(5) 0.034(4) 0.044(4) 0.004(4) 0.010(4) -0.002(4)
C55 0.036(5) 0.039(5) 0.064(6) 0.011(4) 0.015(4) 0.003(4)
C56 0.028(4) 0.031(4) 0.039(4) -0.003(3) 0.018(3) -0.003(3)
C57 0.043(6) 0.029(4) 0.068(6) -0.004(4) 0.019(5) -0.009(4)
C58 0.033(5) 0.029(4) 0.047(5) -0.008(3) 0.015(4) -0.007(4)
C59 0.041(6) 0.034(5) 0.096(8) -0.006(5) 0.025(6) -0.005(4)
C60 0.060(6) 0.036(5) 0.027(4) 0.010(3) 0.003(4) -0.003(4)
C61 0.035(5) 0.035(4) 0.025(3) 0.002(3) 0.010(3) -0.001(3)
C62 0.047(6) 0.027(4) 0.035(4) 0.008(3) 0.004(4) 0.004(4)
C63 0.027(4) 0.043(5) 0.027(4) 0.001(3) 0.006(3) 0.010(4)
C64 0.029(5) 0.048(6) 0.062(6) 0.004(4) -0.004(4) 0.017(4)
C65 0.029(5) 0.033(4) 0.041(4) -0.005(3) 0.010(3) -0.010(3)
C66 0.027(4) 0.031(4) 0.022(3) -0.004(3) 0.012(3) -0.003(3)
C67 0.028(4) 0.025(4) 0.041(4) -0.004(3) 0.017(3) -0.001(3)
C68 0.012(4) 0.038(4) 0.025(3) -0.003(3) 0.008(3) 0.001(3)
C69 0.024(4) 0.035(4) 0.039(4) -0.003(3) 0.015(3) 0.005(3)
C70 0.024(4) 0.032(4) 0.032(4) 0.006(3) 0.004(3) 0.000(3)
C71 0.012(3) 0.028(4) 0.034(4) 0.001(3) 0.013(3) 0.001(3)
C72 0.013(4) 0.032(4) 0.034(4) 0.002(3) 0.006(3) -0.002(3)
C73 0.016(4) 0.030(4) 0.030(4) -0.005(3) 0.011(3) -0.001(3)
C74 0.031(5) 0.040(4) 0.026(4) -0.004(3) 0.008(3) 0.006(3)
C75 0.076(8) 0.032(5) 0.036(5) 0.002(4) 0.000(5) -0.003(5)
C76 0.029(4) 0.034(4) 0.032(4) -0.004(3) 0.012(3) -0.006(3)
C77 0.042(5) 0.032(4) 0.028(4) -0.003(3) 0.007(3) -0.003(4)
C78 0.016(4) 0.042(5) 0.022(3) -0.004(3) 0.008(3) -0.006(3)
C79 0.046(6) 0.040(5) 0.033(4) -0.012(3) 0.013(4) 0.007(4)
C80 0.107(13) 0.097(11) 0.081(9) 0.022(8) 0.026(8) 0.027(9)
C81 0.081(9) 0.070(8) 0.078(7) -0.005(6) 0.046(7) 0.009(7)

loop_
_atom_type_symbol
_atom_type_description
_atom_type_scat_dispersion_real
_atom_type_scat_dispersion_imag
_atom_type_scat_source
C C 0.0033 0.0016 'International Tables Vol C Tables 4.2.6.8 and 6.1.1.4'
H H 0.0000 0.0000 'International Tables Vol C Tables 4.2.6.8 and 6.1.1.4'
Cl Cl 0.1484 0.1585 'International Tables Vol C Tables 4.2.6.8 and 6.1.1.4'
Cu Cu 0.3201 1.2651 'International Tables Vol C Tables 4.2.6.8 and 6.1.1.4'
F F 0.0171 0.0103 'International Tables Vol C Tables 4.2.6.8 and 6.1.1.4'
N N 0.0061 0.0033 'International Tables Vol C Tables 4.2.6.8 and 6.1.1.4'
O O 0.0106 0.0060 'International Tables Vol C Tables 4.2.6.8 and 6.1.1.4'
Tb Tb -0.1723 4.1537 'International Tables Vol C Tables 4.2.6.8 and 6.1.1.4'

loop_
_geom_angle_atom_site_label_1
_geom_angle_atom_site_label_2
_geom_angle_atom_site_label_3
_geom_angle
_geom_angle_site_symmetry_1
_geom_angle_site_symmetry_3
O3 Tb1 O8 150.09(16) . .
O3 Tb1 O5 73.65(16) . .
O8 Tb1 O5 136.02(17) . .
O3 Tb1 O7 131.81(17) . .
O8 Tb1 O7 72.71(17) . .
O5 Tb1 O7 72.67(16) . .
O3 Tb1 O2 73.33(17) . .
O8 Tb1 O2 91.00(17) . .
O5 Tb1 O2 105.86(17) . .
O7 Tb1 O2 149.51(18) . .
O3 Tb1 O9 75.32(15) . .
O8 Tb1 O9 101.39(16) . .
O5 Tb1 O9 94.19(17) . .
O7 Tb1 O9 73.86(17) . .
O2 Tb1 O9 135.78(17) . .
O3 Tb1 O4 73.38(16) . .
O8 Tb1 O4 77.49(17) . .
O5 Tb1 O4 146.28(17) . .
O7 Tb1 O4 127.31(15) . .
O2 Tb1 O4 70.92(16) . .
O9 Tb1 O4 70.73(16) . .
O3 Tb1 O6 123.16(16) . .
O8 Tb1 O6 73.90(17) . .
O5 Tb1 O6 72.53(18) . .
O7 Tb1 O6 76.93(18) . .
O2 Tb1 O6 73.80(18) . .
O9 Tb1 O6 150.42(17) . .
O4 Tb1 O6 133.56(18) . .
O14 Cu1 O13 92.5(2) . .
O14 Cu1 O11 87.2(2) . .
O13 Cu1 O11 174.2(2) . .
O14 Cu1 O12 174.1(2) . .
O13 Cu1 O12 87.4(2) . .
O11 Cu1 O12 92.3(2) . .
O14 Cu1 N1 97.3(2) . 4_565
O13 Cu1 N1 96.1(2) . 4_565
O11 Cu1 N1 89.7(2) . 4_565
O12 Cu1 N1 88.6(2) . 4_565
O14 Cu1 O10 85.5(2) . .
O13 Cu1 O10 82.3(2) . .
O11 Cu1 O10 91.8(2) . .
O12 Cu1 O10 88.6(2) . .
N1 Cu1 O10 176.9(2) 4_565 .
O21 Cu2 O19 177.5(2) . .
O21 Cu2 O20 86.9(2) . .
O19 Cu2 O20 92.5(2) . .
O21 Cu2 O22 92.2(2) . .
O19 Cu2 O22 87.9(2) . .
O20 Cu2 O22 169.8(2) . .
O21 Cu2 N6 94.4(2) . .
O19 Cu2 N6 88.1(2) . .
O20 Cu2 N6 96.2(2) . .
O22 Cu2 N6 94.0(2) . .
O21 Cu2 O1 86.14(19) . 4_565
O19 Cu2 O1 91.44(18) . 4_565
O20 Cu2 O1 92.4(2) . 4_565
O22 Cu2 O1 77.44(19) . 4_565
N6 Cu2 O1 171.5(2) . 4_565
O15 Cu3 O16 92.5(2) . .
O15 Cu3 O17 177.6(2) . .
O16 Cu3 O17 88.54(19) . .
O15 Cu3 O18 87.5(2) . .
O16 Cu3 O18 173.5(2) . .
O17 Cu3 O18 91.7(2) . .
O15 Cu3 N5 88.4(2) . .
O16 Cu3 N5 93.0(2) . .
O17 Cu3 N5 89.43(19) . .
O18 Cu3 N5 93.5(2) . .
O15 Cu3 N2 93.7(2) . 4_465
O16 Cu3 N2 88.2(2) . 4_465
O17 Cu3 N2 88.48(19) . 4_465
O18 Cu3 N2 85.3(2) . 4_465
N5 Cu3 N2 177.5(2) . 4_465
Cl2B Cl1A C80 51.8(11) . .
C80 Cl2B Cl1A 77.1(15) . .
N4 O1 Cu2 140.5(5) . 4_566
N3 O2 Tb1 135.5(4) . .
C24 O3 Tb1 133.9(4) . .
C26 O4 Tb1 132.4(4) . .
C21 O5 Tb1 134.0(5) . .
C19 O6 Tb1 134.1(6) . .
C29 O7 Tb1 133.5(5) . .
C31 O8 Tb1 133.3(5) . .
N8 O9 Tb1 133.4(4) . .
N7 O10 Cu1 152.6(5) . .
C58 O11 Cu1 123.3(5) . .
C56 O12 Cu1 125.4(5) . .
C53 O13 Cu1 124.6(5) . .
C51 O14 Cu1 123.5(5) . .
C78 O15 Cu3 124.1(4) . .
C76 O16 Cu3 124.3(5) . .
C73 O17 Cu3 123.4(4) . .
C71 O18 Cu3 123.3(4) . .
C68 O19 Cu2 124.9(5) . .
C66 O20 Cu2 123.3(5) . .
C63 O21 Cu2 124.8(5) . .
C61 O22 Cu2 123.0(5) . .
C4 N1 C1 116.2(6) . .
C4 N1 Cu1 119.1(5) . 4_566
C1 N1 Cu1 124.5(4) . 4_566
C1 N2 C2 117.3(7) . .
C1 N2 Cu3 122.1(5) . 4_666
C2 N2 Cu3 120.6(5) . 4_666
O2 N3 C11 126.3(6) . .
O2 N3 C14 118.7(6) . .
C11 N3 C14 113.9(6) . .
O1 N4 C11 126.6(6) . .
O1 N4 C16 120.2(6) . .
C11 N4 C16 112.7(6) . .
C33 N5 C34 118.2(6) . .
C33 N5 Cu3 121.7(4) . .
C34 N5 Cu3 120.0(5) . .
C36 N6 C33 116.1(6) . .
C36 N6 Cu2 118.2(5) . .
C33 N6 Cu2 125.5(4) . .
O10 N7 C43 126.5(6) . .
O10 N7 C48 120.9(6) . .
C43 N7 C48 112.1(5) . .
O9 N8 C43 126.7(6) . .
O9 N8 C45 120.7(5) . .
C43 N8 C45 111.9(5) . .
N2 C1 N1 125.9(6) . .
N2 C1 H1 117.0 . .
N1 C1 H1 117.0 . .
N2 C2 C3 121.8(7) . .
N2 C2 H2 119.1 . .
C3 C2 H2 119.1 . .
C4 C3 C2 116.1(6) . .
C4 C3 C5 120.5(7) . .
C2 C3 C5 123.3(6) . .
N1 C4 C3 122.7(7) . .
N1 C4 H4 118.6 . .
C3 C4 H4 118.6 . .
C6 C5 C10 119.6(6) . .
C6 C5 C3 120.1(6) . .
C10 C5 C3 120.2(7) . .
C5 C6 C7 121.6(7) . .
C5 C6 H6 119.2 . .
C7 C6 H6 119.2 . .
C6 C7 C8 118.8(7) . .
C6 C7 H7 120.6 . .
C8 C7 H7 120.6 . .
C7 C8 C9 119.4(6) . .
C7 C8 C11 120.3(7) . .
C9 C8 C11 120.3(6) . .
C10 C9 C8 121.1(7) . .
C10 C9 H9 119.5 . .
C8 C9 H9 119.5 . .
C9 C10 C5 119.3(7) . .
C9 C10 H10 120.3 . .
C5 C10 H10 120.3 . .
N3 C11 N4 106.0(6) . .
N3 C11 C8 127.6(6) . .
N4 C11 C8 126.3(6) . .
C14 C12 H12A 109.5 . .
C14 C12 H12B 109.5 . .
H12A C12 H12B 109.5 . .
C14 C12 H12C 109.5 . .
H12A C12 H12C 109.5 . .
H12B C12 H12C 109.5 . .
C14 C13 H13A 109.5 . .
C14 C13 H13B 109.5 . .
H13A C13 H13B 109.5 . .
C14 C13 H13C 109.5 . .
H13A C13 H13C 109.5 . .
H13B C13 H13C 109.5 . .
C13 C14 N3 111.2(6) . .
C13 C14 C12 112.4(7) . .
N3 C14 C12 106.4(6) . .
C13 C14 C16 114.6(7) . .
N3 C14 C16 97.6(6) . .
C12 C14 C16 113.3(7) . .
C16 C15 H15A 109.5 . .
C16 C15 H15B 109.5 . .
H15A C15 H15B 109.5 . .
C16 C15 H15C 109.5 . .
H15A C15 H15C 109.5 . .
H15B C15 H15C 109.5 . .
N4 C16 C15 107.1(7) . .
N4 C16 C17 110.6(6) . .
C15 C16 C17 110.4(7) . .
N4 C16 C14 99.7(6) . .
C15 C16 C14 113.8(7) . .
C17 C16 C14 114.5(7) . .
C16 C17 H17A 109.5 . .
C16 C17 H17B 109.5 . .
H17A C17 H17B 109.5 . .
C16 C17 H17C 109.5 . .
H17A C17 H17C 109.5 . .
H17B C17 H17C 109.5 . .
F8 C18 F7 106.5(10) . .
F8 C18 F9 107.6(9) . .
F7 C18 F9 107.3(10) . .
F8 C18 C19 112.2(9) . .
F7 C18 C19 110.6(8) . .
F9 C18 C19 112.5(9) . .
O6 C19 C20 126.7(8) . .
O6 C19 C18 114.5(8) . .
C20 C19 C18 118.9(8) . .
C21 C20 C19 121.8(8) . .
C21 C20 H20 119.1 . .
C19 C20 H20 119.1 . .
O5 C21 C20 128.4(8) . .
O5 C21 C22 114.2(7) . .
C20 C21 C22 117.4(7) . .
F12 C22 F11 111.0(9) . .
F12 C22 F10 108.2(8) . .
F11 C22 F10 104.3(7) . .
F12 C22 C21 109.8(7) . .
F11 C22 C21 110.6(7) . .
F10 C22 C21 112.8(8) . .
F1 C23 F3 107.7(6) . .
F1 C23 F2 106.9(6) . .
F3 C23 F2 106.6(6) . .
F1 C23 C24 111.7(6) . .
F3 C23 C24 110.4(6) . .
F2 C23 C24 113.3(6) . .
O3 C24 C25 129.6(7) . .
O3 C24 C23 112.4(6) . .
C25 C24 C23 118.0(6) . .
C26 C25 C24 120.9(7) . .
C26 C25 H25 119.6 . .
C24 C25 H25 119.6 . .
O4 C26 C25 128.4(7) . .
O4 C26 C27 114.5(6) . .
C25 C26 C27 117.1(7) . .
F4 C27 F5 107.5(7) . .
F4 C27 F6 106.7(6) . .
F5 C27 F6 106.1(7) . .
F4 C27 C26 113.6(7) . .
F5 C27 C26 109.6(6) . .
F6 C27 C26 113.0(6) . .
F13 C28 F15 108.2(7) . .
F13 C28 F14 107.2(7) . .
F15 C28 F14 107.3(7) . .
F13 C28 C29 110.8(6) . .
F15 C28 C29 113.1(7) . .
F14 C28 C29 110.1(7) . .
O7 C29 C30 127.2(7) . .
O7 C29 C28 114.2(7) . .
C30 C29 C28 118.6(7) . .
C29 C30 C31 120.3(7) . .
C29 C30 H30 119.8 . .
C31 C30 H30 119.8 . .
O8 C31 C30 130.0(7) . .
O8 C31 C32 114.0(7) . .
C30 C31 C32 115.9(7) . .
F16 C32 F18 109.2(7) . .
F16 C32 F17 106.9(6) . .
F18 C32 F17 108.3(7) . .
F16 C32 C31 110.7(7) . .
F18 C32 C31 109.5(6) . .
F17 C32 C31 112.2(7) . .
N5 C33 N6 125.9(6) . .
N5 C33 H33 117.1 . .
N6 C33 H33 117.1 . .
N5 C34 C35 121.1(6) . .
N5 C34 H34 119.5 . .
C35 C34 H34 119.5 . .
C36 C35 C34 115.9(6) . .
C36 C35 C37 121.3(6) . .
C34 C35 C37 122.7(6) . .
N6 C36 C35 122.7(7) . .
N6 C36 H36 118.6 . .
C35 C36 H36 118.6 . .
C42 C37 C38 119.6(6) . .
C42 C37 C35 119.2(6) . .
C38 C37 C35 121.0(6) . .
C39 C38 C37 120.7(7) . .
C39 C38 H38 119.6 . .
C37 C38 H38 119.6 . .
C38 C39 C40 118.9(6) . .
C38 C39 H39 120.5 . .
C40 C39 H39 120.5 . .
C41 C40 C39 120.4(6) . .
C41 C40 C43 119.1(6) . .
C39 C40 C43 120.4(6) . .
C42 C41 C40 119.4(7) . .
C42 C41 H41 120.3 . .
C40 C41 H41 120.3 . .
C41 C42 C37 120.8(6) . .
C41 C42 H42 119.6 . .
C37 C42 H42 119.6 . .
N8 C43 N7 107.9(6) . .
N8 C43 C40 125.9(6) . .
N7 C43 C40 126.1(6) . .
C45 C44 H44A 109.5 . .
C45 C44 H44B 109.5 . .
H44A C44 H44B 109.5 . .
C45 C44 H44C 109.5 . .
H44A C44 H44C 109.5 . .
H44B C44 H44C 109.5 . .
C46 C45 N8 110.7(6) . .
C46 C45 C44 109.4(7) . .
N8 C45 C44 104.1(6) . .
C46 C45 C48 116.4(7) . .
N8 C45 C48 101.5(5) . .
C44 C45 C48 113.7(7) . .
C45 C46 H46A 109.5 . .
C45 C46 H46B 109.5 . .
H46A C46 H46B 109.5 . .
C45 C46 H46C 109.5 . .
H46A C46 H46C 109.5 . .
H46B C46 H46C 109.5 . .
C48 C47 H47A 109.5 . .
C48 C47 H47B 109.5 . .
H47A C47 H47B 109.5 . .
C48 C47 H47C 109.5 . .
H47A C47 H47C 109.5 . .
H47B C47 H47C 109.5 . .
C49 C48 C47 111.7(8) . .
C49 C48 N7 109.8(6) . .
C47 C48 N7 104.5(7) . .
C49 C48 C45 117.0(7) . .
C47 C48 C45 112.3(7) . .
N7 C48 C45 100.2(6) . .
C48 C49 H49A 109.5 . .
C48 C49 H49B 109.5 . .
H49A C49 H49B 109.5 . .
C48 C49 H49C 109.5 . .
H49A C49 H49C 109.5 . .
H49B C49 H49C 109.5 . .
F51 C50 F49 107.6(8) . .
F51 C50 F50 107.7(8) . .
F49 C50 F50 105.2(7) . .
F51 C50 C51 112.9(7) . .
F49 C50 C51 110.5(7) . .
F50 C50 C51 112.6(8) . .
O14 C51 C52 129.4(7) . .
O14 C51 C50 111.6(7) . .
C52 C51 C50 119.0(7) . .
C51 C52 C53 121.2(7) . .
C51 C52 H52 119.4 . .
C53 C52 H52 119.4 . .
O13 C53 C52 128.1(8) . .
O13 C53 C54 113.8(7) . .
C52 C53 C54 118.2(7) . .
F53 C54 F52 109.6(8) . .
F53 C54 F54 106.7(9) . .
F52 C54 F54 104.1(7) . .
F53 C54 C53 114.4(7) . .
F52 C54 C53 110.9(7) . .
F54 C54 C53 110.6(7) . .
F45 C55 F44 108.0(8) . .
F45 C55 F43 107.2(8) . .
F44 C55 F43 107.0(8) . .
F45 C55 C56 112.0(8) . .
F44 C55 C56 113.0(8) . .
F43 C55 C56 109.4(7) . .
O12 C56 C57 126.9(8) . .
O12 C56 C55 114.5(7) . .
C57 C56 C55 118.6(7) . .
C58 C57 C56 121.5(8) . .
C58 C57 H57 119.2 . .
C56 C57 H57 119.2 . .
O11 C58 C57 129.8(8) . .
O11 C58 C59 112.1(8) . .
C57 C58 C59 118.0(8) . .
F46 C59 F48 107.6(9) . .
F46 C59 F47 108.1(9) . .
F48 C59 F47 108.1(10) . .
F46 C59 C58 112.9(8) . .
F48 C59 C58 110.1(9) . .
F47 C59 C58 110.0(8) . .
F35B C60 F34A 128.0(12) . .
F35B C60 F34B 129.8(14) . .
F34A C60 F34B 39.8(8) . .
F35B C60 F36A 41.0(9) . .
F34A C60 F36A 109.5(10) . .
F34B C60 F36A 141.9(11) . .
F35B C60 F35A 60.6(10) . .
F34A C60 F35A 103.0(11) . .
F34B C60 F35A 75.2(11) . .
F36A C60 F35A 99.3(9) . .
F35B C60 F36B 100.1(12) . .
F34A C60 F36B 55.8(9) . .
F34B C60 F36B 95.6(11) . .
F36A C60 F36B 62.0(9) . .
F35A C60 F36B 136.2(10) . .
F35B C60 C61 112.7(10) . .
F34A C60 C61 118.5(8) . .
F34B C60 C61 106.5(9) . .
F36A C60 C61 109.7(9) . .
F35A C60 C61 115.0(8) . .
F36B C60 C61 108.7(10) . .
O22 C61 C62 128.7(8) . .
O22 C61 C60 113.1(7) . .
C62 C61 C60 118.2(7) . .
C63 C62 C61 121.5(7) . .
C63 C62 H62 119.3 . .
C61 C62 H62 119.3 . .
O21 C63 C62 127.8(7) . .
O21 C63 C64 113.6(8) . .
C62 C63 C64 118.6(8) . .
F31 C64 F32 109.1(9) . .
F31 C64 F33 106.2(10) . .
F32 C64 F33 105.9(11) . .
F31 C64 C63 110.6(8) . .
F32 C64 C63 113.7(8) . .
F33 C64 C63 111.1(8) . .
F40 C65 F41 107.7(7) . .
F40 C65 F42 108.3(7) . .
F41 C65 F42 108.4(7) . .
F40 C65 C66 112.3(7) . .
F41 C65 C66 110.1(6) . .
F42 C65 C66 109.9(6) . .
O20 C66 C67 130.0(7) . .
O20 C66 C65 112.1(6) . .
C67 C66 C65 118.0(7) . .
C66 C67 C68 120.2(7) . .
C66 C67 H67 119.9 . .
C68 C67 H67 119.9 . .
O19 C68 C67 128.5(7) . .
O19 C68 C69 113.5(6) . .
C67 C68 C69 118.0(7) . .
F37 C69 F39 107.9(7) . .
F37 C69 F38 107.6(6) . .
F39 C69 F38 106.2(6) . .
F37 C69 C68 110.9(6) . .
F39 C69 C68 111.5(6) . .
F38 C69 C68 112.5(6) . .
F19 C70 F21 108.3(6) . .
F19 C70 F20 108.6(6) . .
F21 C70 F20 107.2(6) . .
F19 C70 C71 109.1(6) . .
F21 C70 C71 113.0(6) . .
F20 C70 C71 110.5(6) . .
O18 C71 C72 128.0(6) . .
O18 C71 C70 114.1(6) . .
C72 C71 C70 117.9(6) . .
C71 C72 C73 121.9(7) . .
C71 C72 H72 119.1 . .
C73 C72 H72 119.1 . .
O17 C73 C72 128.8(6) . .
O17 C73 C74 113.0(6) . .
C72 C73 C74 118.0(7) . .
F24 C74 F23 107.4(6) . .
F24 C74 F22 107.4(6) . .
F23 C74 F22 107.0(7) . .
F24 C74 C73 112.2(7) . .
F23 C74 C73 110.2(6) . .
F22 C74 C73 112.3(6) . .
F26 C75 F27 107.6(9) . .
F26 C75 F25 104.7(8) . .
F27 C75 F25 108.6(9) . .
F26 C75 C76 113.0(8) . .
F27 C75 C76 113.1(7) . .
F25 C75 C76 109.3(9) . .
O16 C76 C77 127.9(7) . .
O16 C76 C75 114.5(6) . .
C77 C76 C75 117.6(7) . .
C78 C77 C76 121.9(7) . .
C78 C77 H77 119.0 . .
C76 C77 H77 119.0 . .
O15 C78 C77 128.9(7) . .
O15 C78 C79 113.3(6) . .
C77 C78 C79 117.8(7) . .
F28 C79 F30 108.5(6) . .
F28 C79 F29 107.4(7) . .
F30 C79 F29 106.2(7) . .
F28 C79 C78 112.7(7) . .
F30 C79 C78 113.7(7) . .
F29 C79 C78 108.0(6) . .
Cl2B C80 Cl1B 80.9(12) . .
Cl2B C80 Cl1A 51.1(11) . .
Cl1B C80 Cl1A 38.5(7) . .
Cl2B C80 Cl2A 31.7(9) . .
Cl1B C80 Cl2A 110.8(9) . .
Cl1A C80 Cl2A 82.6(9) . .
Cl2B C80 H80A 118.6 . .
Cl1B C80 H80A 84.0 . .
Cl1A C80 H80A 118.6 . .
Cl2A C80 H80A 110.4 . .
Cl2B C80 H80B 118.6 . .
Cl1B C80 H80B 131.1 . .
Cl1A C80 H80B 118.6 . .
Cl2A C80 H80B 103.1 . .
H80A C80 H80B 115.9 . .
Cl3 C81 Cl4 113.5(6) . .
Cl3 C81 H81A 108.9 . .
Cl4 C81 H81A 108.9 . .
Cl3 C81 H81B 108.9 . .
Cl4 C81 H81B 108.9 . .
H81A C81 H81B 107.7 . .

loop_
_geom_bond_atom_site_label_1
_geom_bond_atom_site_label_2
_geom_bond_distance
_geom_bond_site_symmetry_2
Tb1 O3 2.351(5) .
Tb1 O8 2.353(5) .
Tb1 O5 2.354(5) .
Tb1 O7 2.361(5) .
Tb1 O2 2.363(5) .
Tb1 O9 2.370(5) .
Tb1 O4 2.379(5) .
Tb1 O6 2.383(5) .
Cu1 O14 1.954(5) .
Cu1 O13 1.959(5) .
Cu1 O11 1.966(5) .
Cu1 O12 1.970(5) .
Cu1 N1 2.293(6) 4_565
Cu1 O10 2.481(5) .
Cu2 O21 1.940(5) .
Cu2 O19 1.950(5) .
Cu2 O20 1.961(5) .
Cu2 O22 1.963(5) .
Cu2 N6 2.314(6) .
Cu2 O1 2.531(5) 4_565
Cu3 O15 1.959(5) .
Cu3 O16 1.961(5) .
Cu3 O17 1.974(5) .
Cu3 O18 1.976(5) .
Cu3 N5 2.346(6) .
Cu3 N2 2.403(6) 4_465
Cl1A Cl2B 1.39(3) .
Cl1A C80 1.75(2) .
Cl1B C80 1.724(14) .
Cl2A C80 1.806(17) .
Cl2B C80 1.41(2) .
Cl3 C81 1.708(12) .
Cl4 C81 1.741(13) .
F1 C23 1.323(8) .
F2 C23 1.337(9) .
F3 C23 1.331(9) .
F4 C27 1.316(9) .
F5 C27 1.328(9) .
F6 C27 1.329(10) .
F7 C18 1.332(12) .
F8 C18 1.294(13) .
F9 C18 1.339(12) .
F10 C22 1.311(10) .
F11 C22 1.303(10) .
F12 C22 1.290(11) .
F13 C28 1.322(9) .
F14 C28 1.340(10) .
F15 C28 1.324(9) .
F16 C32 1.320(10) .
F17 C32 1.334(9) .
F18 C32 1.332(10) .
F19 C70 1.325(9) .
F20 C70 1.348(8) .
F21 C70 1.336(9) .
F22 C74 1.336(9) .
F23 C74 1.320(9) .
F24 C74 1.317(10) .
F25 C75 1.368(14) .
F26 C75 1.304(11) .
F27 C75 1.322(11) .
F28 C79 1.318(10) .
F29 C79 1.375(11) .
F30 C79 1.335(10) .
F31 C64 1.277(12) .
F32 C64 1.285(12) .
F33 C64 1.288(14) .
F34A C60 1.299(15) .
F34B C60 1.328(19) .
F35A C60 1.360(15) .
F35B C60 1.209(17) .
F36A C60 1.340(15) .
F36B C60 1.391(17) .
F37 C69 1.321(9) .
F38 C69 1.352(9) .
F39 C69 1.326(9) .
F40 C65 1.305(10) .
F41 C65 1.315(9) .
F42 C65 1.327(10) .
F43 C55 1.348(12) .
F44 C55 1.323(10) .
F45 C55 1.304(11) .
F46 C59 1.322(12) .
F47 C59 1.342(13) .
F48 C59 1.332(13) .
F49 C50 1.325(10) .
F50 C50 1.354(11) .
F51 C50 1.304(11) .
F52 C54 1.323(10) .
F53 C54 1.288(10) .
F54 C54 1.330(11) .
O1 N4 1.287(8) .
O1 Cu2 2.531(5) 4_566
O2 N3 1.308(7) .
O3 C24 1.241(9) .
O4 C26 1.270(9) .
O5 C21 1.248(9) .
O6 C19 1.252(10) .
O7 C29 1.274(9) .
O8 C31 1.228(9) .
O9 N8 1.300(7) .
O10 N7 1.253(8) .
O11 C58 1.252(10) .
O12 C56 1.246(9) .
O13 C53 1.243(9) .
O14 C51 1.260(10) .
O15 C78 1.241(9) .
O16 C76 1.257(9) .
O17 C73 1.255(9) .
O18 C71 1.253(9) .
O19 C68 1.244(9) .
O20 C66 1.255(9) .
O21 C63 1.244(10) .
O22 C61 1.244(9) .
N1 C4 1.326(9) .
N1 C1 1.359(9) .
N1 Cu1 2.293(6) 4_566
N2 C1 1.311(9) .
N2 C2 1.336(9) .
N2 Cu3 2.403(6) 4_666
N3 C11 1.335(9) .
N3 C14 1.508(9) .
N4 C11 1.364(9) .
N4 C16 1.493(9) .
N5 C33 1.317(9) .
N5 C34 1.344(9) .
N6 C36 1.349(8) .
N6 C33 1.352(9) .
N7 C43 1.372(9) .
N7 C48 1.513(9) .
N8 C43 1.344(8) .
N8 C45 1.503(8) .
C1 H1 0.9300 .
C2 C3 1.401(11) .
C2 H2 0.9300 .
C3 C4 1.385(10) .
C3 C5 1.493(9) .
C4 H4 0.9300 .
C5 C6 1.381(10) .
C5 C10 1.407(10) .
C6 C7 1.398(10) .
C6 H6 0.9300 .
C7 C8 1.401(10) .
C7 H7 0.9300 .
C8 C9 1.407(10) .
C8 C11 1.463(9) .
C9 C10 1.382(10) .
C9 H9 0.9300 .
C10 H10 0.9300 .
C12 C14 1.516(13) .
C12 H12A 0.9600 .
C12 H12B 0.9600 .
C12 H12C 0.9600 .
C13 C14 1.502(10) .
C13 H13A 0.9600 .
C13 H13B 0.9600 .
C13 H13C 0.9600 .
C14 C16 1.575(11) .
C15 C16 1.523(13) .
C15 H15A 0.9600 .
C15 H15B 0.9600 .
C15 H15C 0.9600 .
C16 C17 1.537(11) .
C17 H17A 0.9600 .
C17 H17B 0.9600 .
C17 H17C 0.9600 .
C18 C19 1.528(14) .
C19 C20 1.399(12) .
C20 C21 1.389(12) .
C20 H20 0.9300 .
C21 C22 1.544(11) .
C23 C24 1.555(10) .
C24 C25 1.389(10) .
C25 C26 1.380(10) .
C25 H25 0.9300 .
C26 C27 1.541(10) .
C28 C29 1.540(11) .
C29 C30 1.389(11) .
C30 C31 1.393(11) .
C30 H30 0.9300 .
C31 C32 1.565(10) .
C33 H33 0.9300 .
C34 C35 1.416(10) .
C34 H34 0.9300 .
C35 C36 1.395(9) .
C35 C37 1.495(9) .
C36 H36 0.9300 .
C37 C42 1.391(10) .
C37 C38 1.393(10) .
C38 C39 1.392(9) .
C38 H38 0.9300 .
C39 C40 1.407(10) .
C39 H39 0.9300 .
C40 C41 1.401(10) .
C40 C43 1.486(9) .
C41 C42 1.383(9) .
C41 H41 0.9300 .
C42 H42 0.9300 .
C44 C45 1.543(12) .
C44 H44A 0.9600 .
C44 H44B 0.9600 .
C44 H44C 0.9600 .
C45 C46 1.503(10) .
C45 C48 1.545(11) .
C46 H46A 0.9600 .
C46 H46B 0.9600 .
C46 H46C 0.9600 .
C47 C48 1.508(13) .
C47 H47A 0.9600 .
C47 H47B 0.9600 .
C47 H47C 0.9600 .
C48 C49 1.483(12) .
C49 H49A 0.9600 .
C49 H49B 0.9600 .
C49 H49C 0.9600 .
C50 C51 1.525(10) .
C51 C52 1.372(12) .
C52 C53 1.406(11) .
C52 H52 0.9300 .
C53 C54 1.543(11) .
C55 C56 1.504(12) .
C56 C57 1.415(11) .
C57 C58 1.385(12) .
C57 H57 0.9300 .
C58 C59 1.548(12) .
C60 C61 1.539(12) .
C61 C62 1.394(11) .
C62 C63 1.383(12) .
C62 H62 0.9300 .
C63 C64 1.541(11) .
C65 C66 1.569(10) .
C66 C67 1.387(10) .
C67 C68 1.402(10) .
C67 H67 0.9300 .
C68 C69 1.527(10) .
C70 C71 1.534(10) .
C71 C72 1.384(10) .
C72 C73 1.386(10) .
C72 H72 0.9300 .
C73 C74 1.542(10) .
C75 C76 1.530(11) .
C76 C77 1.385(10) .
C77 C78 1.384(10) .
C77 H77 0.9300 .
C78 C79 1.537(10) .
C80 H80A 0.9700 .
C80 H80B 0.9700 .
C81 H81A 0.9700 .
C81 H81B 0.9700 .

loop_
_geom_torsion_atom_site_label_1
_geom_torsion_atom_site_label_2
_geom_torsion_atom_site_label_3
_geom_torsion_atom_site_label_4
_geom_torsion
_geom_torsion_site_symmetry_1
O3 Tb1 O2 N3 -148.5(6) .
O8 Tb1 O2 N3 57.4(5) .
O5 Tb1 O2 N3 -81.5(6) .
O7 Tb1 O2 N3 1.2(7) .
O9 Tb1 O2 N3 164.9(5) .
O4 Tb1 O2 N3 133.8(6) .
O6 Tb1 O2 N3 -15.5(5) .
O8 Tb1 O3 C24 -8.6(8) .
O5 Tb1 O3 C24 177.7(6) .
O7 Tb1 O3 C24 130.4(6) .
O2 Tb1 O3 C24 -69.7(6) .
O9 Tb1 O3 C24 78.7(6) .
O4 Tb1 O3 C24 4.9(6) .
O6 Tb1 O3 C24 -126.7(6) .
O3 Tb1 O4 C26 -12.8(6) .
O8 Tb1 O4 C26 160.3(6) .
O5 Tb1 O4 C26 -25.3(7) .
O7 Tb1 O4 C26 -143.2(6) .
O2 Tb1 O4 C26 64.8(6) .
O9 Tb1 O4 C26 -92.7(6) .
O6 Tb1 O4 C26 107.4(6) .
O3 Tb1 O5 C21 149.2(7) .
O8 Tb1 O5 C21 -26.2(8) .
O7 Tb1 O5 C21 -65.7(7) .
O2 Tb1 O5 C21 82.4(7) .
O9 Tb1 O5 C21 -137.4(7) .
O4 Tb1 O5 C21 161.7(6) .
O6 Tb1 O5 C21 15.6(7) .
O3 Tb1 O6 C19 -72.1(8) .
O8 Tb1 O6 C19 135.1(7) .
O5 Tb1 O6 C19 -16.1(7) .
O7 Tb1 O6 C19 59.6(7) .
O2 Tb1 O6 C19 -129.0(7) .
O9 Tb1 O6 C19 50.4(9) .
O4 Tb1 O6 C19 -170.8(7) .
O3 Tb1 O7 C29 -177.3(6) .
O8 Tb1 O7 C29 -17.3(6) .
O5 Tb1 O7 C29 135.1(7) .
O2 Tb1 O7 C29 43.1(8) .
O9 Tb1 O7 C29 -125.1(6) .
O4 Tb1 O7 C29 -75.8(7) .
O6 Tb1 O7 C29 59.6(6) .
O3 Tb1 O8 C31 165.7(6) .
O5 Tb1 O8 C31 -23.0(8) .
O7 Tb1 O8 C31 16.5(6) .
O2 Tb1 O8 C31 -137.3(7) .
O9 Tb1 O8 C31 85.4(7) .
O4 Tb1 O8 C31 152.5(7) .
O6 Tb1 O8 C31 -64.5(7) .
O3 Tb1 O9 N8 121.9(5) .
O8 Tb1 O9 N8 -88.6(5) .
O5 Tb1 O9 N8 50.0(5) .
O7 Tb1 O9 N8 -20.6(5) .
O2 Tb1 O9 N8 167.9(5) .
O4 Tb1 O9 N8 -160.9(5) .
O6 Tb1 O9 N8 -11.2(7) .
O14 Cu1 O10 N7 120.8(10) .
O13 Cu1 O10 N7 -146.1(10) .
O11 Cu1 O10 N7 33.8(10) .
O12 Cu1 O10 N7 -58.5(10) .
N1 Cu1 O10 N7 -86(4) 4_565
O14 Cu1 O11 C58 176.8(6) .
O13 Cu1 O11 C58 -97(2) .
O12 Cu1 O11 C58 -9.1(6) .
N1 Cu1 O11 C58 79.5(6) 4_565
O10 Cu1 O11 C58 -97.8(6) .
O14 Cu1 O12 C56 93(2) .
O13 Cu1 O12 C56 -178.2(6) .
O11 Cu1 O12 C56 7.7(6) .
N1 Cu1 O12 C56 -82.0(6) 4_565
O10 Cu1 O12 C56 99.5(6) .
O14 Cu1 O13 C53 8.5(6) .
O11 Cu1 O13 C53 -78(2) .
O12 Cu1 O13 C53 -165.6(6) .
N1 Cu1 O13 C53 106.1(6) 4_565
O10 Cu1 O13 C53 -76.6(6) .
O13 Cu1 O14 C51 -9.5(6) .
O11 Cu1 O14 C51 164.7(6) .
O12 Cu1 O14 C51 79(2) .
N1 Cu1 O14 C51 -106.0(6) 4_565
O10 Cu1 O14 C51 72.6(6) .
O16 Cu3 O15 C78 -2.9(6) .
O17 Cu3 O15 C78 113(5) .
O18 Cu3 O15 C78 -176.4(6) .
N5 Cu3 O15 C78 90.1(6) .
N2 Cu3 O15 C78 -91.3(6) 4_465
O15 Cu3 O16 C76 -2.4(6) .
O17 Cu3 O16 C76 179.7(6) .
O18 Cu3 O16 C76 87.8(18) .
N5 Cu3 O16 C76 -90.9(6) .
N2 Cu3 O16 C76 91.2(6) 4_465
O15 Cu3 O17 C73 83(5) .
O16 Cu3 O17 C73 -160.7(5) .
O18 Cu3 O17 C73 12.8(5) .
N5 Cu3 O17 C73 106.3(5) .
N2 Cu3 O17 C73 -72.4(5) 4_465
O15 Cu3 O18 C71 163.9(5) .
O16 Cu3 O18 C71 73.3(19) .
O17 Cu3 O18 C71 -18.4(5) .
N5 Cu3 O18 C71 -107.9(5) .
N2 Cu3 O18 C71 69.9(5) 4_465
O21 Cu2 O19 C68 -86(5) .
O20 Cu2 O19 C68 -8.8(5) .
O22 Cu2 O19 C68 -178.6(5) .
N6 Cu2 O19 C68 87.3(5) .
O1 Cu2 O19 C68 -101.2(5) 4_565
O21 Cu2 O20 C66 -176.8(6) .
O19 Cu2 O20 C66 5.7(6) .
O22 Cu2 O20 C66 98.0(13) .
N6 Cu2 O20 C66 -82.6(6) .
O1 Cu2 O20 C66 97.2(6) 4_565
O19 Cu2 O21 C63 -79(5) .
O20 Cu2 O21 C63 -156.0(6) .
O22 Cu2 O21 C63 13.8(6) .
N6 Cu2 O21 C63 108.0(6) .
O1 Cu2 O21 C63 -63.4(6) 4_565
O21 Cu2 O22 C61 -14.8(6) .
O19 Cu2 O22 C61 162.7(6) .
O20 Cu2 O22 C61 69.9(14) .
N6 Cu2 O22 C61 -109.4(6) .
O1 Cu2 O22 C61 70.7(6) 4_565
Tb1 O2 N3 C11 81.8(8) .
Tb1 O2 N3 C14 -110.5(7) .
Cu2 O1 N4 C11 88.9(9) 4_566
Cu2 O1 N4 C16 -99.5(8) 4_566
O15 Cu3 N5 C33 -153.8(5) .
O16 Cu3 N5 C33 -61.4(5) .
O17 Cu3 N5 C33 27.1(5) .
O18 Cu3 N5 C33 118.8(5) .
N2 Cu3 N5 C33 60(5) 4_465
O15 Cu3 N5 C34 27.0(5) .
O16 Cu3 N5 C34 119.5(5) .
O17 Cu3 N5 C34 -152.0(5) .
O18 Cu3 N5 C34 -60.4(5) .
N2 Cu3 N5 C34 -119(4) 4_465
O21 Cu2 N6 C36 -148.3(5) .
O19 Cu2 N6 C36 32.0(5) .
O20 Cu2 N6 C36 124.3(5) .
O22 Cu2 N6 C36 -55.8(5) .
O1 Cu2 N6 C36 -54.7(15) 4_565
O21 Cu2 N6 C33 27.1(6) .
O19 Cu2 N6 C33 -152.6(6) .
O20 Cu2 N6 C33 -60.3(6) .
O22 Cu2 N6 C33 119.6(6) .
O1 Cu2 N6 C33 120.6(13) 4_565
Cu1 O10 N7 C43 90.5(12) .
Cu1 O10 N7 C48 -98.9(11) .
Tb1 O9 N8 C43 83.2(8) .
Tb1 O9 N8 C45 -106.9(6) .
C2 N2 C1 N1 0.7(12) .
Cu3 N2 C1 N1 -179.6(6) 4_666
C4 N1 C1 N2 -0.1(11) .
Cu1 N1 C1 N2 175.1(6) 4_566
C1 N2 C2 C3 -1.7(12) .
Cu3 N2 C2 C3 178.6(6) 4_666
N2 C2 C3 C4 2.1(12) .
N2 C2 C3 C5 178.0(7) .
C1 N1 C4 C3 0.6(11) .
Cu1 N1 C4 C3 -174.9(5) 4_566
C2 C3 C4 N1 -1.5(11) .
C5 C3 C4 N1 -177.6(7) .
C4 C3 C5 C6 -50.6(11) .
C2 C3 C5 C6 133.6(8) .
C4 C3 C5 C10 125.5(8) .
C2 C3 C5 C10 -50.3(11) .
C10 C5 C6 C7 -2.9(12) .
C3 C5 C6 C7 173.3(7) .
C5 C6 C7 C8 -1.5(12) .
C6 C7 C8 C9 5.1(11) .
C6 C7 C8 C11 -176.0(7) .
C7 C8 C9 C10 -4.5(11) .
C11 C8 C9 C10 176.6(7) .
C8 C9 C10 C5 0.1(11) .
C6 C5 C10 C9 3.5(11) .
C3 C5 C10 C9 -172.6(7) .
O2 N3 C11 N4 -178.5(6) .
C14 N3 C11 N4 13.4(9) .
O2 N3 C11 C8 4.4(12) .
C14 N3 C11 C8 -163.7(7) .
O1 N4 C11 N3 -178.7(7) .
C16 N4 C11 N3 9.1(9) .
O1 N4 C11 C8 -1.6(13) .
C16 N4 C11 C8 -173.7(7) .
C7 C8 C11 N3 -164.9(8) .
C9 C8 C11 N3 14.0(12) .
C7 C8 C11 N4 18.6(12) .
C9 C8 C11 N4 -162.5(7) .
O2 N3 C14 C13 42.8(10) .
C11 N3 C14 C13 -148.0(7) .
O2 N3 C14 C12 -79.9(8) .
C11 N3 C14 C12 89.2(8) .
O2 N3 C14 C16 163.0(6) .
C11 N3 C14 C16 -27.9(8) .
O1 N4 C16 C15 -79.6(8) .
C11 N4 C16 C15 93.2(8) .
O1 N4 C16 C17 40.8(10) .
C11 N4 C16 C17 -146.4(7) .
O1 N4 C16 C14 161.7(7) .
C11 N4 C16 C14 -25.6(8) .
C13 C14 C16 N4 146.3(7) .
N3 C14 C16 N4 28.7(7) .
C12 C14 C16 N4 -82.9(7) .
C13 C14 C16 C15 32.6(10) .
N3 C14 C16 C15 -85.0(7) .
C12 C14 C16 C15 163.4(7) .
C13 C14 C16 C17 -95.7(9) .
N3 C14 C16 C17 146.7(6) .
C12 C14 C16 C17 35.1(9) .
Tb1 O6 C19 C20 12.5(14) .
Tb1 O6 C19 C18 -169.2(6) .
F8 C18 C19 O6 -66.5(11) .
F7 C18 C19 O6 52.1(12) .
F9 C18 C19 O6 172.0(9) .
F8 C18 C19 C20 111.8(10) .
F7 C18 C19 C20 -129.5(10) .
F9 C18 C19 C20 -9.6(14) .
O6 C19 C20 C21 1.1(15) .
C18 C19 C20 C21 -177.1(9) .
Tb1 O5 C21 C20 -11.9(13) .
Tb1 O5 C21 C22 165.6(5) .
C19 C20 C21 O5 -1.5(14) .
C19 C20 C21 C22 -178.9(8) .
O5 C21 C22 F12 -82.9(9) .
C20 C21 C22 F12 94.9(10) .
O5 C21 C22 F11 39.9(10) .
C20 C21 C22 F11 -142.3(8) .
O5 C21 C22 F10 156.3(8) .
C20 C21 C22 F10 -25.9(11) .
Tb1 O3 C24 C25 2.7(11) .
Tb1 O3 C24 C23 -178.7(4) .
F1 C23 C24 O3 -55.3(8) .
F3 C23 C24 O3 64.5(8) .
F2 C23 C24 O3 -176.0(6) .
F1 C23 C24 C25 123.6(7) .
F3 C23 C24 C25 -116.7(7) .
F2 C23 C24 C25 2.8(9) .
O3 C24 C25 C26 -7.0(12) .
C23 C24 C25 C26 174.4(6) .
Tb1 O4 C26 C25 14.4(11) .
Tb1 O4 C26 C27 -162.8(4) .
C24 C25 C26 O4 -2.0(12) .
C24 C25 C26 C27 175.2(6) .
O4 C26 C27 F4 -24.3(9) .
C25 C26 C27 F4 158.2(7) .
O4 C26 C27 F5 96.0(8) .
C25 C26 C27 F5 -81.5(9) .
O4 C26 C27 F6 -146.0(6) .
C25 C26 C27 F6 36.4(9) .
Tb1 O7 C29 C30 13.3(12) .
Tb1 O7 C29 C28 -165.7(5) .
F13 C28 C29 O7 60.4(10) .
F15 C28 C29 O7 -178.0(6) .
F14 C28 C29 O7 -57.9(8) .
F13 C28 C29 C30 -118.7(8) .
F15 C28 C29 C30 2.9(11) .
F14 C28 C29 C30 123.0(8) .
O7 C29 C30 C31 2.0(13) .
C28 C29 C30 C31 -179.0(7) .
Tb1 O8 C31 C30 -11.6(13) .
Tb1 O8 C31 C32 164.8(4) .
C29 C30 C31 O8 -2.9(13) .
C29 C30 C31 C32 -179.3(7) .
O8 C31 C32 F16 35.0(9) .
C30 C31 C32 F16 -148.0(7) .
O8 C31 C32 F18 -85.4(9) .
C30 C31 C32 F18 91.6(8) .
O8 C31 C32 F17 154.3(7) .
C30 C31 C32 F17 -28.7(10) .
C34 N5 C33 N6 0.8(11) .
Cu3 N5 C33 N6 -178.3(5) .
C36 N6 C33 N5 1.1(10) .
Cu2 N6 C33 N5 -174.4(5) .
C33 N5 C34 C35 -1.8(10) .
Cu3 N5 C34 C35 177.4(5) .
N5 C34 C35 C36 0.8(10) .
N5 C34 C35 C37 -177.1(7) .
C33 N6 C36 C35 -2.1(10) .
Cu2 N6 C36 C35 173.7(5) .
C34 C35 C36 N6 1.2(10) .
C37 C35 C36 N6 179.2(6) .
C36 C35 C37 C42 -38.8(10) .
C34 C35 C37 C42 139.1(7) .
C36 C35 C37 C38 137.2(7) .
C34 C35 C37 C38 -45.0(10) .
C42 C37 C38 C39 0.9(11) .
C35 C37 C38 C39 -175.0(7) .
C37 C38 C39 C40 -1.5(11) .
C38 C39 C40 C41 0.6(10) .
C38 C39 C40 C43 176.8(6) .
C39 C40 C41 C42 1.0(11) .
C43 C40 C41 C42 -175.2(7) .
C40 C41 C42 C37 -1.7(11) .
C38 C37 C42 C41 0.8(11) .
C35 C37 C42 C41 176.8(7) .
O9 N8 C43 N7 -177.5(6) .
C45 N8 C43 N7 11.9(8) .
O9 N8 C43 C40 4.7(11) .
C45 N8 C43 C40 -165.9(7) .
O10 N7 C43 N8 176.8(7) .
C48 N7 C43 N8 5.6(8) .
O10 N7 C43 C40 -5.4(12) .
C48 N7 C43 C40 -176.6(7) .
C41 C40 C43 N8 -160.4(7) .
C39 C40 C43 N8 23.3(11) .
C41 C40 C43 N7 22.2(11) .
C39 C40 C43 N7 -154.1(7) .
O9 N8 C45 C46 41.1(9) .
C43 N8 C45 C46 -147.6(7) .
O9 N8 C45 C44 -76.4(7) .
C43 N8 C45 C44 94.9(7) .
O9 N8 C45 C48 165.3(6) .
C43 N8 C45 C48 -23.4(8) .
O10 N7 C48 C49 45.2(10) .
C43 N7 C48 C49 -143.0(8) .
O10 N7 C48 C47 -74.7(9) .
C43 N7 C48 C47 97.1(8) .
O10 N7 C48 C45 168.9(7) .
C43 N7 C48 C45 -19.3(8) .
C46 C45 C48 C49 -97.7(9) .
N8 C45 C48 C49 142.1(7) .
C44 C45 C48 C49 30.9(9) .
C46 C45 C48 C47 33.4(10) .
N8 C45 C48 C47 -86.9(7) .
C44 C45 C48 C47 162.0(7) .
C46 C45 C48 N7 143.8(7) .
N8 C45 C48 N7 23.5(7) .
C44 C45 C48 N7 -87.6(7) .
Cu1 O14 C51 C52 8.5(11) .
Cu1 O14 C51 C50 -169.6(5) .
F51 C50 C51 O14 -50.3(9) .
F49 C50 C51 O14 70.1(10) .
F50 C50 C51 O14 -172.6(7) .
F51 C50 C51 C52 131.3(8) .
F49 C50 C51 C52 -108.2(9) .
F50 C50 C51 C52 9.1(11) .
O14 C51 C52 C53 -2.6(13) .
C50 C51 C52 C53 175.4(7) .
Cu1 O13 C53 C52 -6.0(11) .
Cu1 O13 C53 C54 173.9(5) .
C51 C52 C53 O13 1.1(13) .
C51 C52 C53 C54 -178.7(7) .
O13 C53 C54 F53 -166.2(8) .
C52 C53 C54 F53 13.6(12) .
O13 C53 C54 F52 69.3(9) .
C52 C53 C54 F52 -110.9(8) .
O13 C53 C54 F54 -45.7(9) .
C52 C53 C54 F54 134.2(8) .
Cu1 O12 C56 C57 -3.8(11) .
Cu1 O12 C56 C55 176.2(5) .
F45 C55 C56 O12 -33.3(11) .
F44 C55 C56 O12 -155.5(8) .
F43 C55 C56 O12 85.4(9) .
F45 C55 C56 C57 146.7(8) .
F44 C55 C56 C57 24.5(12) .
F43 C55 C56 C57 -94.6(9) .
O12 C56 C57 C58 -1.7(14) .
C55 C56 C57 C58 178.3(8) .
Cu1 O11 C58 C57 7.3(13) .
Cu1 O11 C58 C59 -170.2(6) .
C56 C57 C58 O11 -0.3(15) .
C56 C57 C58 C59 177.0(8) .
O11 C58 C59 F46 -168.3(9) .
C57 C58 C59 F46 13.9(13) .
O11 C58 C59 F48 -48.1(11) .
C57 C58 C59 F48 134.2(9) .
O11 C58 C59 F47 70.9(11) .
C57 C58 C59 F47 -106.9(10) .
Cu2 O22 C61 C62 10.3(11) .
Cu2 O22 C61 C60 -167.5(5) .
F35B C60 C61 O22 -42.9(15) .
F34A C60 C61 O22 146.5(11) .
F34B C60 C61 O22 105.1(10) .
F36A C60 C61 O22 -86.9(11) .
F35A C60 C61 O22 24.0(11) .
F36B C60 C61 O22 -152.9(9) .
F35B C60 C61 C62 139.1(13) .
F34A C60 C61 C62 -31.6(14) .
F34B C60 C61 C62 -73.0(12) .
F36A C60 C61 C62 95.1(10) .
F35A C60 C61 C62 -154.0(9) .
F36B C60 C61 C62 29.0(12) .
O22 C61 C62 C63 1.1(14) .
C60 C61 C62 C63 178.9(8) .
Cu2 O21 C63 C62 -7.7(12) .
Cu2 O21 C63 C64 171.9(6) .
C61 C62 C63 O21 -2.8(14) .
C61 C62 C63 C64 177.6(8) .
O21 C63 C64 F31 -75.1(11) .
C62 C63 C64 F31 104.5(10) .
O21 C63 C64 F32 161.8(10) .
C62 C63 C64 F32 -18.5(14) .
O21 C63 C64 F33 42.5(12) .
C62 C63 C64 F33 -137.9(10) .
Cu2 O20 C66 C67 -1.6(11) .
Cu2 O20 C66 C65 178.5(5) .
F40 C65 C66 O20 -175.1(7) .
F41 C65 C66 O20 64.9(9) .
F42 C65 C66 O20 -54.4(8) .
F40 C65 C66 C67 5.0(10) .
F41 C65 C66 C67 -115.0(8) .
F42 C65 C66 C67 125.6(7) .
O20 C66 C67 C68 -2.2(12) .
C65 C66 C67 C68 177.7(6) .
Cu2 O19 C68 C67 8.1(10) .
Cu2 O19 C68 C69 -172.1(4) .
C66 C67 C68 O19 -1.4(12) .
C66 C67 C68 C69 178.8(6) .
O19 C68 C69 F37 52.5(8) .
C67 C68 C69 F37 -127.7(7) .
O19 C68 C69 F39 -67.8(8) .
C67 C68 C69 F39 112.0(7) .
O19 C68 C69 F38 173.1(6) .
C67 C68 C69 F38 -7.1(9) .
Cu3 O18 C71 C72 15.8(10) .
Cu3 O18 C71 C70 -163.3(5) .
F19 C70 C71 O18 76.1(8) .
F21 C70 C71 O18 -163.4(6) .
F20 C70 C71 O18 -43.3(9) .
F19 C70 C71 C72 -103.1(8) .
F21 C70 C71 C72 17.4(10) .
F20 C70 C71 C72 137.5(7) .
O18 C71 C72 C73 -1.0(12) .
C70 C71 C72 C73 178.0(7) .
Cu3 O17 C73 C72 -3.7(10) .
Cu3 O17 C73 C74 172.0(5) .
C71 C72 C73 O17 -5.9(12) .
C71 C72 C73 C74 178.6(7) .
O17 C73 C74 F24 37.3(9) .
C72 C73 C74 F24 -146.4(7) .
O17 C73 C74 F23 -82.3(8) .
C72 C73 C74 F23 94.0(8) .
O17 C73 C74 F22 158.5(7) .
C72 C73 C74 F22 -25.2(10) .
Cu3 O16 C76 C77 4.1(12) .
Cu3 O16 C76 C75 -175.5(6) .
F26 C75 C76 O16 -32.2(12) .
F27 C75 C76 O16 -154.9(9) .
F25 C75 C76 O16 84.0(10) .
F26 C75 C76 C77 148.2(9) .
F27 C75 C76 C77 25.5(14) .
F25 C75 C76 C77 -95.6(9) .
O16 C76 C77 C78 -0.2(14) .
C75 C76 C77 C78 179.4(9) .
Cu3 O15 C78 C77 7.5(12) .
Cu3 O15 C78 C79 -172.0(5) .
C76 C77 C78 O15 -6.4(14) .
C76 C77 C78 C79 173.1(8) .
O15 C78 C79 F28 -42.7(10) .
C77 C78 C79 F28 137.7(8) .
O15 C78 C79 F30 -166.7(7) .
C77 C78 C79 F30 13.7(11) .
O15 C78 C79 F29 75.7(9) .
C77 C78 C79 F29 -103.8(9) .
Cl1A Cl2B C80 Cl1B -27.1(10) .
Cl1A Cl2B C80 Cl2A 172(2) .
Cl2B Cl1A C80 Cl1B 133.7(17) .
Cl2B Cl1A C80 Cl2A -4.2(12) .
